data_7024931
loop_
_publ_author_name
'Koshevoy, Igor O.'
'Karttunen, Antti J.'
'Tunik, Sergey P.'
'J\"anis, Janne'
'Haukka, Matti'
'Melnikov, Alexei S.'
'Serdobintsev, Pavel Yu'
'Pakkanen, Tapani A.'

_publ_section_title
;
 Reversible protonation of amine-functionalized luminescent Au-Cu
 clusters: characterization, photophysical and theoretical studies.
;
_journal_issue 10
_journal_name_full 'Dalton transactions (Cambridge, England : 2003)'
_journal_page_first 2676
_journal_page_last 2683
_journal_paper_doi 10.1039/b922803a
_journal_volume 39
_journal_year 2010
_chemical_absolute_configuration unk
_chemical_formula_moiety 'C150 H132 Au6 Cu2 N6 P6, 2(F6 P), C3 H6 O, C H4 O'
_chemical_formula_sum 'C154 H142 Au6 Cu2 F12 N6 O2 P8'
_chemical_formula_weight 3893.38
_chemical_name_systematic
;
?
;
_space_group_IT_number 1
_symmetry_cell_setting triclinic
_symmetry_space_group_name_Hall 'P 1'
_symmetry_space_group_name_H-M 'P 1'
_atom_sites_solution_hydrogens mixed
_atom_sites_solution_primary direct
_atom_sites_solution_secondary difmap
_audit_creation_method SHELXL-97
_cell_angle_alpha 77.2833(8)
_cell_angle_beta 66.7103(9)
_cell_angle_gamma 63.2520(8)
_cell_formula_units_Z 1
_cell_length_a 15.4033(2)
_cell_length_b 16.4211(3)
_cell_length_c 17.0705(2)
_cell_measurement_reflns_used 70826
_cell_measurement_temperature 100(2)
_cell_measurement_theta_max 27.48
_cell_measurement_theta_min 1.6
_cell_volume 3536.91(10)
_computing_cell_refinement 'Denzo/Scalepack (Otwinowski & Minor, 1997)'
_computing_data_collection 'Collect (Bruker AXS BV, 1997-2008)'
_computing_data_reduction 'Denzo/Scalepack (Otwinowski & Minor, 1997)'
_computing_molecular_graphics 'Diamond v.3.1f (Brandenburg, 2008)'
_computing_publication_material 'SHELXL-97 (Sheldrick, 2008)'
_computing_structure_refinement 'SHELXL-97 (Sheldrick, 2008)'
_computing_structure_solution 'SHELXS-97 (Sheldrick, 2008)'
_diffrn_ambient_temperature 100(2)
_diffrn_detector_area_resol_mean 9
_diffrn_measured_fraction_theta_full 0.995
_diffrn_measured_fraction_theta_max 0.995
_diffrn_measurement_device '95mm CCD camera on \k-goniostat'
_diffrn_measurement_device_type 'Nonius KappaCCD'
_diffrn_measurement_method '\f scans and \w scans with \k offset'
_diffrn_radiation_monochromator 'horizontally mounted graphite crystal'
_diffrn_radiation_source 'fine-focus sealed tube'
_diffrn_radiation_type MoK\a
_diffrn_radiation_wavelength 0.71073
_diffrn_reflns_av_R_equivalents 0.0280
_diffrn_reflns_av_sigmaI/netI 0.0547
_diffrn_reflns_limit_h_max 19
_diffrn_reflns_limit_h_min -19
_diffrn_reflns_limit_k_max 21
_diffrn_reflns_limit_k_min -21
_diffrn_reflns_limit_l_max 22
_diffrn_reflns_limit_l_min -22
_diffrn_reflns_number 70826
_diffrn_reflns_theta_full 27.48
_diffrn_reflns_theta_max 27.48
_diffrn_reflns_theta_min 1.66
_exptl_absorpt_coefficient_mu 6.653
_exptl_absorpt_correction_T_max 0.4830
_exptl_absorpt_correction_T_min 0.3221
_exptl_absorpt_correction_type multi-scan
_exptl_absorpt_process_details 'SADABS-2008/1 (Sheldrick, 2008)'
_exptl_crystal_colour red
_exptl_crystal_density_diffrn 1.828
_exptl_crystal_density_method 'not measured'
_exptl_crystal_description block
_exptl_crystal_F_000 1884
_exptl_crystal_size_max 0.20
_exptl_crystal_size_mid 0.18
_exptl_crystal_size_min 0.11
_refine_diff_density_max 1.107
_refine_diff_density_min -1.090
_refine_diff_density_rms 0.131
_refine_ls_abs_structure_details 'Flack H D (1983), Acta Cryst. A39, 876-881'
_refine_ls_abs_structure_Flack 0.090(3)
_refine_ls_extinction_method none
_refine_ls_goodness_of_fit_ref 1.071
_refine_ls_hydrogen_treatment constr
_refine_ls_matrix_type full
_refine_ls_number_parameters 1764
_refine_ls_number_reflns 30295
_refine_ls_number_restraints 119
_refine_ls_restrained_S_all 1.137
_refine_ls_R_factor_all 0.0316
_refine_ls_R_factor_gt 0.0267
_refine_ls_shift/su_max 0.004
_refine_ls_shift/su_mean 0.000
_refine_ls_structure_factor_coef Fsqd
_refine_ls_weighting_details 'calc w=1/[\s^2^(Fo^2^)+(0.0000P)^2^+2.2820P] where P=(Fo^2^+2Fc^2^)/3'
_refine_ls_weighting_scheme calc
_refine_ls_wR_factor_gt 0.0552
_refine_ls_wR_factor_ref 0.0566
_reflns_number_gt 28155
_reflns_number_total 30295
_reflns_threshold_expression >2sigma(I)
_cod_data_source_file b922803a.txt
_cod_data_source_block 1
_cod_original_cell_volume 3536.91(9)
_cod_database_code 7024931

loop_
_symmetry_equiv_pos_as_xyz
'x, y, z'

loop_
_atom_site_label
_atom_site_type_symbol
_atom_site_fract_x
_atom_site_fract_y
_atom_site_fract_z
_atom_site_U_iso_or_equiv
_atom_site_adp_type
_atom_site_occupancy
_atom_site_symmetry_multiplicity
_atom_site_calc_flag
_atom_site_refinement_flags
_atom_site_disorder_assembly
_atom_site_disorder_group
Au1 Au 0.269039(15) 0.557596(14) 0.928103(13) 0.01652(5) Uani 1 1 d . . .
Au2 Au 0.280205(15) 0.427679(14) 1.068851(13) 0.01690(5) Uani 1 1 d . . .
Au3 Au 0.440778(15) 0.292060(14) 1.336992(13) 0.01651(5) Uani 1 1 d . . .
Au4 Au 0.365633(15) 0.289496(15) 1.211696(13) 0.01765(5) Uani 1 1 d . . .
Au5 Au 0.114091(15) 0.132699(14) 1.156311(12) 0.01660(5) Uani 1 1 d . . .
Au6 Au 0.183921(16) 0.260118(15) 1.171364(13) 0.01874(5) Uani 1 1 d . . .
Cu1 Cu 0.40861(5) 0.23946(5) 1.05343(4) 0.01807(15) Uani 1 1 d . . .
Cu2 Cu 0.13727(5) 0.41270(5) 1.24587(4) 0.01921(15) Uani 1 1 d . . .
P1 P 0.23230(11) 0.49576(11) 0.84146(9) 0.0173(3) Uani 1 1 d . . .
P2 P 0.30693(11) 0.64620(10) 0.98855(9) 0.0150(3) Uani 1 1 d . . .
P3 P 0.47658(11) 0.42047(10) 1.29601(9) 0.0159(3) Uani 1 1 d . . .
P4 P 0.43248(11) 0.15472(10) 1.39954(9) 0.0153(3) Uani 1 1 d . . .
P5 P 0.17414(11) 0.03478(10) 1.26247(9) 0.0158(3) Uani 1 1 d . . .
P6 P 0.05707(11) 0.19200(10) 1.04071(9) 0.0160(3) Uani 1 1 d . . .
P7 P 0.73990(13) 0.60998(13) 0.97685(11) 0.0296(4) Uani 1 1 d . . .
P8 P 0.28165(16) 0.86986(13) 0.58144(12) 0.0372(4) Uani 1 1 d . . .
F1 F 0.7894(4) 0.6587(4) 1.0050(3) 0.0632(15) Uani 1 1 d . . .
F2 F 0.6894(3) 0.5596(3) 0.9488(3) 0.0490(12) Uani 1 1 d . . .
F3 F 0.6960(6) 0.5780(6) 1.0720(3) 0.111(3) Uani 1 1 d . . .
F4 F 0.6363(4) 0.6991(4) 0.9912(4) 0.0755(18) Uani 1 1 d . . .
F5 F 0.7786(4) 0.6447(4) 0.8811(3) 0.0648(15) Uani 1 1 d . . .
F6 F 0.8435(5) 0.5209(4) 0.9577(5) 0.100(2) Uani 1 1 d . . .
F7A F 0.3232(6) 0.7618(5) 0.6042(6) 0.045(3) Uani 0.516(9) 1 d PDU A 1
F8A F 0.3311(6) 0.8486(7) 0.4811(5) 0.053(3) Uani 0.516(9) 1 d PDU A 1
F9A F 0.2225(7) 0.9756(5) 0.5550(7) 0.056(3) Uani 0.516(9) 1 d PDU A 1
F10A F 0.2149(6) 0.8897(7) 0.6782(5) 0.057(3) Uani 0.516(9) 1 d PDU A 1
F7B F 0.3680(8) 0.7798(6) 0.5344(7) 0.073(4) Uani 0.484(9) 1 d PDU A 2
F8B F 0.3047(6) 0.9294(7) 0.4956(5) 0.049(3) Uani 0.484(9) 1 d PDU A 2
F9B F 0.2076(6) 0.9593(7) 0.6339(6) 0.055(3) Uani 0.484(9) 1 d PDU A 2
F10B F 0.2762(7) 0.8110(7) 0.6716(5) 0.054(3) Uani 0.484(9) 1 d PDU A 2
F11 F 0.1867(4) 0.8578(3) 0.5736(3) 0.0574(13) Uani 1 1 d D A .
F12 F 0.3756(3) 0.8804(3) 0.5884(3) 0.0541(12) Uani 1 1 d D A .
O1 O 0.9031(4) 0.7593(4) 0.4244(3) 0.0473(13) Uani 1 1 d . . .
N1 N -0.3853(4) 0.7606(5) 1.3070(5) 0.059(2) Uani 1 1 d . . .
N2 N 0.9225(5) 0.1250(6) 0.7341(5) 0.061(2) Uani 1 1 d . . .
N3 N -0.1204(8) 0.5026(8) 1.6982(6) 0.103(4) Uani 1 1 d . . .
N4 N 0.9458(4) -0.1690(4) 0.9579(3) 0.0260(12) Uani 1 1 d . . .
N5 N -0.3795(5) 0.5114(5) 1.6142(4) 0.0495(17) Uani 1 1 d . . .
N6 N 0.6484(4) -0.0858(4) 0.7371(3) 0.0340(13) Uani 1 1 d . . .
C1 C 0.3458(4) 0.4326(4) 0.7552(3) 0.0191(12) Uani 1 1 d . . .
C2 C 0.4222(5) 0.3524(5) 0.7743(4) 0.0270(14) Uani 1 1 d . . .
H2 H 0.4148 0.3318 0.8322 0.032 Uiso 1 1 calc R . .
C3 C 0.5084(5) 0.3027(5) 0.7101(4) 0.0296(15) Uani 1 1 d . . .
H3 H 0.5588 0.2470 0.7237 0.036 Uiso 1 1 calc R . .
C4 C 0.5216(5) 0.3340(5) 0.6253(4) 0.0337(16) Uani 1 1 d . . .
H4 H 0.5823 0.3010 0.5811 0.040 Uiso 1 1 calc R . .
C5 C 0.4472(5) 0.4123(5) 0.6057(4) 0.0335(16) Uani 1 1 d . . .
H5 H 0.4556 0.4328 0.5476 0.040 Uiso 1 1 calc R . .
C6 C 0.3593(5) 0.4620(5) 0.6700(4) 0.0295(15) Uani 1 1 d . . .
H6 H 0.3081 0.5165 0.6557 0.035 Uiso 1 1 calc R . .
C7 C 0.1443(4) 0.5842(4) 0.7912(3) 0.0167(12) Uani 1 1 d . . .
C8 C 0.1626(5) 0.6619(4) 0.7565(4) 0.0227(13) Uani 1 1 d . . .
H8 H 0.2203 0.6670 0.7593 0.027 Uiso 1 1 calc R . .
C9 C 0.0971(5) 0.7329(5) 0.7174(4) 0.0273(14) Uani 1 1 d . . .
H9 H 0.1093 0.7865 0.6946 0.033 Uiso 1 1 calc R . .
C10 C 0.0132(5) 0.7240(5) 0.7122(4) 0.0347(16) Uani 1 1 d . . .
H10 H -0.0309 0.7710 0.6845 0.042 Uiso 1 1 calc R . .
C11 C -0.0048(5) 0.6460(5) 0.7480(5) 0.0371(18) Uani 1 1 d . . .
H11 H -0.0623 0.6405 0.7451 0.045 Uiso 1 1 calc R . .
C12 C 0.0590(5) 0.5765(5) 0.7873(4) 0.0294(15) Uani 1 1 d . . .
H12 H 0.0453 0.5238 0.8117 0.035 Uiso 1 1 calc R . .
C13 C 0.3937(4) 0.6933(4) 0.9067(3) 0.0180(12) Uani 1 1 d . . .
C14 C 0.3819(5) 0.7166(4) 0.8265(4) 0.0224(13) Uani 1 1 d . . .
H14 H 0.3328 0.7045 0.8159 0.027 Uiso 1 1 calc R . .
C15 C 0.4412(5) 0.7568(5) 0.7629(4) 0.0336(16) Uani 1 1 d . . .
H15 H 0.4327 0.7721 0.7086 0.040 Uiso 1 1 calc R . .
C16 C 0.5124(5) 0.7751(5) 0.7766(4) 0.0342(17) Uani 1 1 d . . .
H16 H 0.5529 0.8030 0.7324 0.041 Uiso 1 1 calc R . .
C17 C 0.5246(5) 0.7524(5) 0.8563(4) 0.0290(15) Uani 1 1 d . . .
H17 H 0.5734 0.7651 0.8665 0.035 Uiso 1 1 calc R . .
C18 C 0.4659(4) 0.7113(4) 0.9207(4) 0.0213(13) Uani 1 1 d . . .
H18 H 0.4752 0.6954 0.9747 0.026 Uiso 1 1 calc R . .
C19 C 0.1943(4) 0.7438(4) 1.0425(3) 0.0168(12) Uani 1 1 d . . .
C20 C 0.0969(4) 0.7401(4) 1.0764(4) 0.0206(13) Uani 1 1 d . . .
H20 H 0.0895 0.6885 1.0681 0.025 Uiso 1 1 calc R . .
C21 C 0.0124(5) 0.8109(5) 1.1213(4) 0.0275(14) Uani 1 1 d . . .
H21 H -0.0534 0.8081 1.1445 0.033 Uiso 1 1 calc R . .
C22 C 0.0227(5) 0.8877(5) 1.1331(4) 0.0279(14) Uani 1 1 d . . .
H22 H -0.0359 0.9365 1.1647 0.033 Uiso 1 1 calc R . .
C23 C 0.1170(5) 0.8918(4) 1.0993(4) 0.0246(14) Uani 1 1 d . . .
H23 H 0.1237 0.9439 1.1073 0.030 Uiso 1 1 calc R . .
C24 C 0.2042(4) 0.8201(4) 1.0528(4) 0.0189(12) Uani 1 1 d . . .
H24 H 0.2695 0.8239 1.0287 0.023 Uiso 1 1 calc R . .
C25 C 0.3638(4) 0.5869(4) 1.0728(3) 0.0149(11) Uani 1 1 d . . .
C26 C 0.2964(4) 0.5904(4) 1.1563(3) 0.0178(12) Uani 1 1 d . . .
H26 H 0.2244 0.6262 1.1686 0.021 Uiso 1 1 calc R . .
C27 C 0.3337(4) 0.5417(4) 1.2220(4) 0.0201(13) Uani 1 1 d . . .
H27 H 0.2868 0.5449 1.2790 0.024 Uiso 1 1 calc R . .
C28 C 0.4384(4) 0.4883(4) 1.2056(4) 0.0155(11) Uani 1 1 d . . .
C29 C 0.5064(4) 0.4835(4) 1.1209(4) 0.0193(12) Uani 1 1 d . . .
H29 H 0.5783 0.4470 1.1084 0.023 Uiso 1 1 calc R . .
C30 C 0.4685(4) 0.5323(4) 1.0555(4) 0.0203(13) Uani 1 1 d . . .
H30 H 0.5147 0.5283 0.9982 0.024 Uiso 1 1 calc R . .
C31 C 0.6108(5) 0.3914(4) 1.2777(4) 0.0206(13) Uani 1 1 d . . .
C32 C 0.6595(5) 0.3158(4) 1.3231(4) 0.0265(14) Uani 1 1 d . . .
H32 H 0.6233 0.2802 1.3600 0.032 Uiso 1 1 calc R . .
C33 C 0.7619(5) 0.2915(5) 1.3150(5) 0.0387(18) Uani 1 1 d . . .
H33 H 0.7941 0.2408 1.3482 0.046 Uiso 1 1 calc R . .
C34 C 0.8166(5) 0.3405(6) 1.2594(5) 0.0408(19) Uani 1 1 d . . .
H34 H 0.8871 0.3221 1.2522 0.049 Uiso 1 1 calc R . .
C35 C 0.7686(5) 0.4160(5) 1.2144(5) 0.0371(18) Uani 1 1 d . . .
H35 H 0.8054 0.4512 1.1775 0.044 Uiso 1 1 calc R . .
C36 C 0.6654(5) 0.4419(5) 1.2224(4) 0.0283(15) Uani 1 1 d . . .
H36 H 0.6329 0.4936 1.1902 0.034 Uiso 1 1 calc R . .
C37 C 0.4043(4) 0.5017(4) 1.3799(3) 0.0186(12) Uani 1 1 d . . .
C38 C 0.3144(5) 0.4973(5) 1.4430(4) 0.0288(15) Uani 1 1 d . . .
H38 H 0.2939 0.4504 1.4437 0.035 Uiso 1 1 calc R . .
C39 C 0.2549(6) 0.5625(6) 1.5048(4) 0.0400(18) Uani 1 1 d . . .
H39 H 0.1936 0.5603 1.5477 0.048 Uiso 1 1 calc R . .
C40 C 0.2855(6) 0.6302(6) 1.5035(5) 0.045(2) Uani 1 1 d . . .
H40 H 0.2446 0.6746 1.5455 0.054 Uiso 1 1 calc R . .
C41 C 0.3734(7) 0.6339(5) 1.4428(4) 0.0417(19) Uani 1 1 d . . .
H41 H 0.3942 0.6802 1.4430 0.050 Uiso 1 1 calc R . .
C42 C 0.4328(6) 0.5701(5) 1.3806(4) 0.0355(17) Uani 1 1 d . . .
H42 H 0.4938 0.5734 1.3379 0.043 Uiso 1 1 calc R . .
C43 C 0.5626(4) 0.0660(4) 1.3754(3) 0.0166(12) Uani 1 1 d . . .
C44 C 0.6283(4) 0.0581(4) 1.2891(4) 0.0215(13) Uani 1 1 d . . .
H44 H 0.6037 0.0987 1.2461 0.026 Uiso 1 1 calc R . .
C45 C 0.7283(5) -0.0085(4) 1.2668(4) 0.0237(13) Uani 1 1 d . . .
H45 H 0.7715 -0.0139 1.2085 0.028 Uiso 1 1 calc R . .
C46 C 0.7656(5) -0.0671(5) 1.3286(4) 0.0270(14) Uani 1 1 d . . .
H46 H 0.8342 -0.1128 1.3131 0.032 Uiso 1 1 calc R . .
C47 C 0.7014(5) -0.0587(5) 1.4143(4) 0.0300(15) Uani 1 1 d . . .
H47 H 0.7273 -0.0981 1.4572 0.036 Uiso 1 1 calc R . .
C48 C 0.6013(5) 0.0061(4) 1.4371(4) 0.0234(13) Uani 1 1 d . . .
H48 H 0.5580 0.0100 1.4953 0.028 Uiso 1 1 calc R . .
C49 C 0.3788(4) 0.1559(4) 1.5148(4) 0.0190(12) Uani 1 1 d . . .
C50 C 0.3336(5) 0.0943(4) 1.5620(4) 0.0216(13) Uani 1 1 d . . .
H50 H 0.3266 0.0552 1.5335 0.026 Uiso 1 1 calc R . .
C51 C 0.2997(5) 0.0916(5) 1.6503(4) 0.0320(16) Uani 1 1 d . . .
H51 H 0.2677 0.0514 1.6827 0.038 Uiso 1 1 calc R . .
C52 C 0.3121(5) 0.1476(5) 1.6920(4) 0.0333(16) Uani 1 1 d . . .
H52 H 0.2911 0.1438 1.7525 0.040 Uiso 1 1 calc R . .
C53 C 0.3550(5) 0.2088(5) 1.6451(4) 0.0314(15) Uani 1 1 d . . .
H53 H 0.3616 0.2483 1.6736 0.038 Uiso 1 1 calc R . .
C54 C 0.3886(4) 0.2127(4) 1.5565(4) 0.0244(14) Uani 1 1 d . . .
H54 H 0.4184 0.2546 1.5245 0.029 Uiso 1 1 calc R . .
C56 C 0.3607(4) 0.1147(4) 1.3663(3) 0.0133(11) Uani 1 1 d . . .
C57 C 0.2517(5) 0.1600(4) 1.3921(3) 0.0194(12) Uani 1 1 d . . .
H57 H 0.2163 0.2084 1.4299 0.023 Uiso 1 1 calc R . .
C58 C 0.1960(4) 0.1340(4) 1.3623(4) 0.0197(13) Uani 1 1 d . . .
H58 H 0.1228 0.1647 1.3800 0.024 Uiso 1 1 calc R . .
C59 C 0.2467(4) 0.0640(4) 1.3074(3) 0.0158(12) Uani 1 1 d . . .
C60 C 0.3539(4) 0.0178(4) 1.2820(4) 0.0204(12) Uani 1 1 d . . .
H60 H 0.3887 -0.0308 1.2445 0.024 Uiso 1 1 calc R . .
C61 C 0.4095(4) 0.0434(4) 1.3118(4) 0.0200(12) Uani 1 1 d . . .
H61 H 0.4826 0.0114 1.2946 0.024 Uiso 1 1 calc R . .
C62 C 0.2646(4) -0.0765(4) 1.2178(3) 0.0167(12) Uani 1 1 d . . .
C63 C 0.3369(5) -0.0770(4) 1.1352(4) 0.0231(13) Uani 1 1 d . . .
H63 H 0.3353 -0.0215 1.1031 0.028 Uiso 1 1 calc R . .
C64 C 0.4108(5) -0.1610(5) 1.1019(4) 0.0279(14) Uani 1 1 d . . .
H64 H 0.4609 -0.1625 1.0467 0.033 Uiso 1 1 calc R . .
C65 C 0.4125(5) -0.2417(4) 1.1476(4) 0.0266(14) Uani 1 1 d . . .
H65 H 0.4635 -0.2984 1.1239 0.032 Uiso 1 1 calc R . .
C66 C 0.3398(5) -0.2402(5) 1.2280(4) 0.0296(15) Uani 1 1 d . . .
H66 H 0.3399 -0.2959 1.2588 0.036 Uiso 1 1 calc R . .
C67 C 0.2663(5) -0.1573(4) 1.2639(4) 0.0241(13) Uani 1 1 d . . .
H67 H 0.2178 -0.1564 1.3198 0.029 Uiso 1 1 calc R . .
C68 C 0.0725(4) 0.0151(4) 1.3522(4) 0.0202(13) Uani 1 1 d . . .
C69 C -0.0218(5) 0.0374(5) 1.3424(4) 0.0326(16) Uani 1 1 d . . .
H69 H -0.0328 0.0659 1.2904 0.039 Uiso 1 1 calc R . .
C70 C -0.0992(7) 0.0178(7) 1.4087(5) 0.056(2) Uani 1 1 d . . .
H70 H -0.1630 0.0327 1.4020 0.067 Uiso 1 1 calc R . .
C71 C -0.0837(6) -0.0225(6) 1.4835(5) 0.050(2) Uani 1 1 d . . .
H71 H -0.1372 -0.0358 1.5284 0.060 Uiso 1 1 calc R . .
C72 C 0.0084(5) -0.0448(6) 1.4958(4) 0.0375(17) Uani 1 1 d . . .
H72 H 0.0184 -0.0740 1.5480 0.045 Uiso 1 1 calc R . .
C73 C 0.0860(5) -0.0237(4) 1.4305(4) 0.0241(14) Uani 1 1 d . . .
H73 H 0.1481 -0.0357 1.4390 0.029 Uiso 1 1 calc R . .
C74 C 0.1190(4) 0.1044(4) 0.9637(3) 0.0172(12) Uani 1 1 d . . .
C75 C 0.0675(5) 0.0958(4) 0.9169(4) 0.0232(13) Uani 1 1 d . . .
H75 H -0.0031 0.1354 0.9260 0.028 Uiso 1 1 calc R . .
C76 C 0.1183(5) 0.0300(5) 0.8572(4) 0.0257(14) Uani 1 1 d . . .
H76 H 0.0833 0.0250 0.8247 0.031 Uiso 1 1 calc R . .
C77 C 0.2200(6) -0.0281(5) 0.8451(4) 0.0334(16) Uani 1 1 d . . .
H77 H 0.2540 -0.0741 0.8049 0.040 Uiso 1 1 calc R . .
C78 C 0.2739(5) -0.0213(4) 0.8897(4) 0.0284(14) Uani 1 1 d . . .
H78 H 0.3444 -0.0612 0.8801 0.034 Uiso 1 1 calc R . .
C79 C 0.2219(4) 0.0461(4) 0.9498(4) 0.0231(13) Uani 1 1 d . . .
H79 H 0.2576 0.0518 0.9813 0.028 Uiso 1 1 calc R . .
C80 C -0.0797(4) 0.2307(4) 1.0598(4) 0.0189(12) Uani 1 1 d . . .
C81 C -0.1289(4) 0.3032(4) 1.0118(4) 0.0220(13) Uani 1 1 d . . .
H81 H -0.0931 0.3380 0.9725 0.026 Uiso 1 1 calc R . .
C82 C -0.2309(5) 0.3253(4) 1.0207(4) 0.0273(14) Uani 1 1 d . . .
H82 H -0.2650 0.3753 0.9881 0.033 Uiso 1 1 calc R . .
C83 C -0.2820(5) 0.2732(4) 1.0780(4) 0.0283(15) Uani 1 1 d . . .
H83 H -0.3507 0.2864 1.0833 0.034 Uiso 1 1 calc R . .
C84 C -0.2331(5) 0.2026(5) 1.1267(4) 0.0294(15) Uani 1 1 d . . .
H84 H -0.2690 0.1681 1.1664 0.035 Uiso 1 1 calc R . .
C85 C -0.1326(5) 0.1813(4) 1.1186(4) 0.0254(14) Uani 1 1 d . . .
H85 H -0.0998 0.1329 1.1532 0.031 Uiso 1 1 calc R . .
C86 C 0.0930(4) 0.2848(4) 0.9820(4) 0.0180(12) Uani 1 1 d . . .
C87 C 0.0718(4) 0.3591(4) 1.0238(3) 0.0163(12) Uani 1 1 d . . .
H87 H 0.0302 0.3655 1.0824 0.020 Uiso 1 1 calc R . .
C88 C 0.1108(4) 0.4232(4) 0.9803(4) 0.0212(13) Uani 1 1 d . . .
H88 H 0.0952 0.4737 1.0096 0.025 Uiso 1 1 calc R . .
C89 C 0.1722(4) 0.4163(4) 0.8951(3) 0.0157(12) Uani 1 1 d . . .
C90 C 0.1888(5) 0.3453(4) 0.8515(3) 0.0195(12) Uani 1 1 d . . .
H90 H 0.2280 0.3409 0.7922 0.023 Uiso 1 1 calc R . .
C91 C 0.1482(4) 0.2803(4) 0.8944(3) 0.0197(12) Uani 1 1 d . . .
H91 H 0.1581 0.2332 0.8639 0.024 Uiso 1 1 calc R . .
C92 C 0.1370(5) 0.5029(4) 1.1394(4) 0.0201(13) Uani 1 1 d . . .
C93 C 0.0447(4) 0.5485(4) 1.1755(3) 0.0168(12) Uani 1 1 d . . .
C94 C -0.0652(4) 0.6040(4) 1.2095(3) 0.0213(13) Uani 1 1 d . . .
C95 C -0.1073(5) 0.6597(4) 1.2769(4) 0.0238(14) Uani 1 1 d . . .
H95 H -0.0630 0.6623 1.3014 0.029 Uiso 1 1 calc R . .
C96 C -0.2116(5) 0.7111(5) 1.3089(4) 0.0297(15) Uani 1 1 d . . .
H96 H -0.2383 0.7481 1.3556 0.036 Uiso 1 1 calc R . .
C97 C -0.2805(5) 0.7102(5) 1.2736(5) 0.0339(16) Uani 1 1 d . . .
C98 C -0.2371(5) 0.6564(5) 1.2038(4) 0.0297(15) Uani 1 1 d . . .
H98 H -0.2808 0.6554 1.1776 0.036 Uiso 1 1 calc R . .
C99 C -0.1315(5) 0.6043(5) 1.1718(4) 0.0253(14) Uani 1 1 d . . .
H99 H -0.1039 0.5685 1.1241 0.030 Uiso 1 1 calc R . .
C100 C -0.4281(6) 0.8146(6) 1.3779(6) 0.060(2) Uani 1 1 d . . .
H10A H -0.4034 0.7772 1.4242 0.089 Uiso 1 1 calc R . .
H10B H -0.5037 0.8384 1.3976 0.089 Uiso 1 1 calc R . .
H10C H -0.4068 0.8657 1.3611 0.089 Uiso 1 1 calc R . .
C101 C -0.4519(6) 0.7620(6) 1.2656(7) 0.056(2) Uani 1 1 d . . .
H10D H -0.5241 0.7886 1.3031 0.083 Uiso 1 1 calc R . .
H10E H -0.4340 0.6995 1.2539 0.083 Uiso 1 1 calc R . .
H10F H -0.4426 0.7989 1.2118 0.083 Uiso 1 1 calc R . .
C102 C 0.4203(5) 0.3615(4) 0.9888(4) 0.0236(14) Uani 1 1 d . . .
C103 C 0.5088(5) 0.3173(4) 0.9415(4) 0.0206(13) Uani 1 1 d . . .
C104 C 0.6123(5) 0.2688(4) 0.8870(4) 0.0227(13) Uani 1 1 d . . .
C105 C 0.6461(5) 0.1832(5) 0.8584(4) 0.0312(15) Uani 1 1 d . . .
H105 H 0.5982 0.1558 0.8753 0.037 Uiso 1 1 calc R . .
C106 C 0.7457(5) 0.1362(5) 0.8067(5) 0.0388(18) Uani 1 1 d . . .
H106 H 0.7650 0.0780 0.7882 0.047 Uiso 1 1 calc R . .
C107 C 0.8196(5) 0.1741(6) 0.7810(4) 0.0420(19) Uani 1 1 d . . .
C108 C 0.7872(5) 0.2594(6) 0.8086(5) 0.0425(19) Uani 1 1 d . . .
H108 H 0.8352 0.2865 0.7921 0.051 Uiso 1 1 calc R . .
C109 C 0.6854(5) 0.3065(5) 0.8601(4) 0.0348(16) Uani 1 1 d . . .
H109 H 0.6653 0.3654 0.8773 0.042 Uiso 1 1 calc R . .
C110 C 0.9488(7) 0.0434(10) 0.6949(8) 0.106(5) Uani 1 1 d . . .
H11A H 0.9125 0.0072 0.7357 0.158 Uiso 1 1 calc R . .
H11B H 1.0236 0.0071 0.6782 0.158 Uiso 1 1 calc R . .
H11C H 0.9280 0.0608 0.6442 0.158 Uiso 1 1 calc R . .
C111 C 0.9892(6) 0.1724(8) 0.6938(6) 0.079(4) Uani 1 1 d . . .
H11D H 0.9658 0.2163 0.6496 0.118 Uiso 1 1 calc R . .
H11E H 1.0601 0.1284 0.6678 0.118 Uiso 1 1 calc R . .
H11F H 0.9872 0.2051 0.7366 0.118 Uiso 1 1 calc R . .
C112 C 0.2490(4) 0.3715(4) 1.3021(4) 0.0216(13) Uani 1 1 d . . .
C113 C 0.1759(4) 0.4074(4) 1.3658(4) 0.0203(13) Uani 1 1 d . . .
C114 C 0.1014(5) 0.4354(4) 1.4498(4) 0.0241(14) Uani 1 1 d . . .
C115 C 0.1245(5) 0.3896(5) 1.5229(4) 0.0343(17) Uani 1 1 d . . .
H115 H 0.1908 0.3417 1.5169 0.041 Uiso 1 1 calc R . .
C116 C 0.0537(7) 0.4123(7) 1.6030(5) 0.053(2) Uani 1 1 d . . .
H116 H 0.0730 0.3807 1.6512 0.064 Uiso 1 1 calc R . .
C117 C -0.0448(8) 0.4797(8) 1.6158(6) 0.068(3) Uani 1 1 d . . .
C118 C -0.0677(7) 0.5277(7) 1.5428(7) 0.067(3) Uani 1 1 d . . .
H118 H -0.1334 0.5768 1.5495 0.080 Uiso 1 1 calc R . .
C119 C 0.0021(5) 0.5061(5) 1.4617(5) 0.0389(17) Uani 1 1 d . . .
H119 H -0.0167 0.5389 1.4135 0.047 Uiso 1 1 calc R . .
C120 C -0.0944(12) 0.4466(9) 1.7704(7) 0.120(6) Uani 1 1 d . . .
H12A H -0.0238 0.4351 1.7638 0.179 Uiso 1 1 calc R . .
H12B H -0.0991 0.3884 1.7733 0.179 Uiso 1 1 calc R . .
H12C H -0.1427 0.4783 1.8230 0.179 Uiso 1 1 calc R . .
C121 C -0.2191(8) 0.5780(10) 1.7063(8) 0.115(6) Uani 1 1 d . . .
H12D H -0.2086 0.6343 1.6829 0.172 Uiso 1 1 calc R . .
H12E H -0.2623 0.5844 1.7667 0.172 Uiso 1 1 calc R . .
H12F H -0.2533 0.5666 1.6748 0.172 Uiso 1 1 calc R . .
C122 C 0.4905(5) 0.1946(5) 1.1388(4) 0.0236(14) Uani 1 1 d . . .
C123 C 0.5700(4) 0.1298(4) 1.1035(4) 0.0224(13) Uani 1 1 d . . .
C124 C 0.6653(5) 0.0522(5) 1.0672(4) 0.0246(14) Uani 1 1 d . . .
C125 C 0.6742(5) -0.0366(4) 1.0856(4) 0.0236(13) Uani 1 1 d . . .
H125 H 0.6158 -0.0478 1.1241 0.028 Uiso 1 1 calc R . .
C126 C 0.7652(5) -0.1105(5) 1.0499(4) 0.0251(14) Uani 1 1 d . . .
H126 H 0.7678 -0.1707 1.0642 0.030 Uiso 1 1 calc R . .
C127 C 0.8535(5) -0.0969(4) 0.9929(4) 0.0215(13) Uani 1 1 d . . .
C128 C 0.8458(5) -0.0066(4) 0.9742(4) 0.0237(13) Uani 1 1 d . . .
H128 H 0.9044 0.0048 0.9368 0.028 Uiso 1 1 calc R . .
C129 C 0.7540(5) 0.0655(4) 1.0096(4) 0.0232(13) Uani 1 1 d . . .
H129 H 0.7504 0.1260 0.9948 0.028 Uiso 1 1 calc R . .
C130 C 0.9496(5) -0.2606(5) 0.9657(4) 0.0318(15) Uani 1 1 d . . .
H13A H 0.9165 -0.2760 1.0256 0.048 Uiso 1 1 calc R . .
H13B H 1.0218 -0.3045 0.9457 0.048 Uiso 1 1 calc R . .
H13C H 0.9130 -0.2628 0.9310 0.048 Uiso 1 1 calc R . .
C131 C 1.0365(5) -0.1521(5) 0.9026(4) 0.0326(16) Uani 1 1 d . . .
H13D H 1.0270 -0.1228 0.8483 0.049 Uiso 1 1 calc R . .
H13E H 1.0976 -0.2101 0.8920 0.049 Uiso 1 1 calc R . .
H13F H 1.0460 -0.1119 0.9303 0.049 Uiso 1 1 calc R . .
C132 C 0.0620(5) 0.3248(4) 1.2694(4) 0.0250(15) Uani 1 1 d . . .
C133 C -0.0165(5) 0.3595(4) 1.3318(4) 0.0207(13) Uani 1 1 d . . .
C134 C -0.1075(5) 0.3968(4) 1.4037(4) 0.0237(13) Uani 1 1 d . . .
C135 C -0.1181(5) 0.3554(5) 1.4862(4) 0.0328(16) Uani 1 1 d . . .
H135 H -0.0636 0.3002 1.4949 0.039 Uiso 1 1 calc R . .
C136 C -0.2066(6) 0.3933(6) 1.5554(4) 0.0416(18) Uani 1 1 d . . .
H136 H -0.2098 0.3656 1.6110 0.050 Uiso 1 1 calc R . .
C137 C -0.2918(5) 0.4722(5) 1.5447(4) 0.0334(16) Uani 1 1 d . . .
C138 C -0.2814(5) 0.5137(5) 1.4618(4) 0.0292(15) Uani 1 1 d . . .
H138 H -0.3363 0.5683 1.4527 0.035 Uiso 1 1 calc R . .
C139 C -0.1926(5) 0.4762(5) 1.3935(4) 0.0256(14) Uani 1 1 d . . .
H139 H -0.1886 0.5046 1.3380 0.031 Uiso 1 1 calc R . .
C140 C -0.3879(7) 0.4688(7) 1.6977(4) 0.053(2) Uani 1 1 d . . .
H14A H -0.3907 0.4099 1.6998 0.079 Uiso 1 1 calc R . .
H14B H -0.4511 0.5082 1.7394 0.079 Uiso 1 1 calc R . .
H14C H -0.3277 0.4591 1.7114 0.079 Uiso 1 1 calc R . .
C141 C -0.4679(6) 0.5893(6) 1.5989(5) 0.049(2) Uani 1 1 d . . .
H14D H -0.4512 0.6430 1.5799 0.073 Uiso 1 1 calc R . .
H14E H -0.5277 0.6018 1.6518 0.073 Uiso 1 1 calc R . .
H14F H -0.4842 0.5756 1.5546 0.073 Uiso 1 1 calc R . .
C142 C 0.2990(5) 0.1893(4) 1.0744(4) 0.0222(13) Uani 1 1 d . . .
C143 C 0.3678(5) 0.1443(4) 1.0117(4) 0.0230(13) Uani 1 1 d . . .
C144 C 0.4410(4) 0.0872(4) 0.9410(4) 0.0200(12) Uani 1 1 d . . .
C145 C 0.5215(5) 0.0057(4) 0.9515(4) 0.0223(13) Uani 1 1 d . . .
H145 H 0.5287 -0.0116 1.0063 0.027 Uiso 1 1 calc R . .
C146 C 0.5908(5) -0.0505(5) 0.8857(4) 0.0275(14) Uani 1 1 d . . .
H146 H 0.6446 -0.1056 0.8955 0.033 Uiso 1 1 calc R . .
C147 C 0.5829(5) -0.0274(5) 0.8038(4) 0.0260(14) Uani 1 1 d . . .
C148 C 0.5037(5) 0.0565(5) 0.7919(4) 0.0274(14) Uani 1 1 d . . .
H148 H 0.4978 0.0753 0.7368 0.033 Uiso 1 1 calc R . .
C149 C 0.4348(5) 0.1118(5) 0.8595(4) 0.0279(14) Uani 1 1 d . . .
H149 H 0.3819 0.1680 0.8500 0.034 Uiso 1 1 calc R . .
C150 C 0.7476(5) -0.1545(6) 0.7418(5) 0.046(2) Uani 1 1 d . . .
H15A H 0.7929 -0.1246 0.7350 0.068 Uiso 1 1 calc R . .
H15B H 0.7797 -0.1969 0.6962 0.068 Uiso 1 1 calc R . .
H15C H 0.7369 -0.1883 0.7973 0.068 Uiso 1 1 calc R . .
C151 C 0.6416(7) -0.0524(6) 0.6518(4) 0.051(2) Uani 1 1 d . . .
H15D H 0.5704 -0.0324 0.6542 0.076 Uiso 1 1 calc R . .
H15E H 0.6878 -0.1016 0.6121 0.076 Uiso 1 1 calc R . .
H15F H 0.6622 -0.0009 0.6321 0.076 Uiso 1 1 calc R . .
C152 C 0.9988(7) 0.7219(8) 0.5152(5) 0.063(3) Uani 1 1 d . . .
H15G H 0.9307 0.7487 0.5589 0.094 Uiso 1 1 calc R . .
H15H H 1.0426 0.7510 0.5141 0.094 Uiso 1 1 calc R . .
H15I H 1.0310 0.6563 0.5285 0.094 Uiso 1 1 calc R . .
C153 C 0.9865(5) 0.7370(5) 0.4294(5) 0.0385(17) Uani 1 1 d . . .
C154 C 1.0822(7) 0.7166(11) 0.3540(6) 0.099(5) Uani 1 1 d . . .
H15J H 1.0956 0.6631 0.3273 0.148 Uiso 1 1 calc R . .
H15K H 1.1404 0.7039 0.3719 0.148 Uiso 1 1 calc R . .
H15L H 1.0741 0.7692 0.3129 0.148 Uiso 1 1 calc R . .
O2 O 0.7501(8) 0.7488(8) 0.5709(6) 0.136(4) Uani 1 1 d . . .
H2O H 0.8062 0.7384 0.5266 0.204 Uiso 1 1 d R . .
C155 C 0.6793(16) 0.7188(17) 0.5518(18) 0.238(13) Uani 1 1 d . . .
H15M H 0.6830 0.6597 0.5816 0.357 Uiso 1 1 calc R . .
H15N H 0.7020 0.7133 0.4902 0.357 Uiso 1 1 calc R . .
H15O H 0.6079 0.7644 0.5715 0.357 Uiso 1 1 calc R . .

loop_
_atom_site_aniso_label
_atom_site_aniso_U_11
_atom_site_aniso_U_22
_atom_site_aniso_U_33
_atom_site_aniso_U_23
_atom_site_aniso_U_13
_atom_site_aniso_U_12
Au1 0.02170(11) 0.01592(12) 0.01562(11) 0.00203(9) -0.00869(9) -0.00995(9)
Au2 0.01901(11) 0.01431(12) 0.01696(11) 0.00218(9) -0.00741(9) -0.00663(9)
Au3 0.02097(11) 0.01490(11) 0.01942(11) 0.00381(9) -0.01181(9) -0.00994(9)
Au4 0.02014(11) 0.01994(12) 0.01590(11) 0.00125(9) -0.00934(9) -0.00886(9)
Au5 0.02103(11) 0.01508(11) 0.01876(11) 0.00117(9) -0.01095(9) -0.00888(9)
Au6 0.02040(11) 0.01659(12) 0.02459(12) -0.00064(9) -0.01038(9) -0.00980(9)
Cu1 0.0209(4) 0.0175(4) 0.0187(3) -0.0011(3) -0.0081(3) -0.0089(3)
Cu2 0.0229(4) 0.0181(4) 0.0215(4) 0.0013(3) -0.0118(3) -0.0098(3)
P1 0.0209(8) 0.0186(8) 0.0152(7) 0.0020(6) -0.0081(6) -0.0098(6)
P2 0.0172(7) 0.0142(8) 0.0163(7) 0.0019(6) -0.0084(6) -0.0074(6)
P3 0.0166(7) 0.0138(8) 0.0192(7) 0.0003(6) -0.0081(6) -0.0066(6)
P4 0.0190(7) 0.0143(8) 0.0157(7) 0.0020(6) -0.0080(6) -0.0089(6)
P5 0.0186(7) 0.0159(8) 0.0176(7) 0.0012(6) -0.0089(6) -0.0095(6)
P6 0.0195(7) 0.0141(8) 0.0175(7) 0.0014(6) -0.0094(6) -0.0079(6)
P7 0.0284(9) 0.0367(11) 0.0275(9) 0.0055(8) -0.0079(7) -0.0209(8)
P8 0.0482(12) 0.0229(10) 0.0283(9) 0.0041(8) -0.0047(8) -0.0139(9)
F1 0.074(3) 0.093(4) 0.061(3) 0.009(3) -0.029(3) -0.066(3)
F2 0.058(3) 0.063(3) 0.044(2) -0.008(2) -0.013(2) -0.041(3)
F3 0.191(7) 0.199(8) 0.039(3) 0.052(4) -0.052(4) -0.175(7)
F4 0.039(3) 0.081(4) 0.093(4) -0.057(3) -0.023(3) 0.010(3)
F5 0.092(4) 0.078(4) 0.032(2) -0.002(2) 0.003(2) -0.062(3)
F6 0.074(4) 0.050(4) 0.181(7) -0.007(4) -0.080(4) 0.005(3)
F7A 0.039(5) 0.030(5) 0.068(6) 0.015(4) -0.030(4) -0.013(4)
F8A 0.051(5) 0.062(6) 0.037(4) -0.006(4) -0.005(4) -0.023(5)
F9A 0.062(6) 0.028(5) 0.096(7) 0.007(4) -0.044(5) -0.025(4)
F10A 0.056(5) 0.083(7) 0.032(4) -0.026(5) -0.012(4) -0.019(5)
F7B 0.083(7) 0.042(6) 0.093(8) -0.019(5) -0.024(6) -0.021(5)
F8B 0.046(5) 0.064(7) 0.042(5) 0.038(5) -0.031(4) -0.032(5)
F9B 0.041(5) 0.053(6) 0.063(6) -0.021(5) -0.009(4) -0.011(4)
F10B 0.068(6) 0.079(7) 0.051(6) 0.035(5) -0.042(5) -0.059(6)
F11 0.087(4) 0.057(3) 0.046(3) 0.028(2) -0.037(3) -0.045(3)
F12 0.042(3) 0.034(3) 0.073(3) 0.012(2) -0.011(2) -0.018(2)
O1 0.031(3) 0.057(4) 0.056(3) 0.000(3) -0.021(2) -0.014(3)
N1 0.016(3) 0.068(5) 0.085(5) -0.037(4) -0.009(3) -0.004(3)
N2 0.024(3) 0.082(6) 0.059(4) -0.038(4) -0.002(3) -0.002(4)
N3 0.098(7) 0.122(9) 0.064(6) -0.054(6) 0.035(5) -0.057(7)
N4 0.018(3) 0.023(3) 0.038(3) -0.010(2) -0.003(2) -0.011(2)
N5 0.042(4) 0.054(5) 0.029(3) -0.009(3) 0.006(3) -0.013(3)
N6 0.034(3) 0.038(4) 0.026(3) -0.002(3) -0.009(2) -0.012(3)
C1 0.022(3) 0.023(3) 0.020(3) 0.001(2) -0.009(2) -0.015(3)
C2 0.034(4) 0.030(4) 0.020(3) -0.002(3) -0.011(3) -0.013(3)
C3 0.025(3) 0.026(4) 0.032(4) 0.000(3) -0.013(3) -0.003(3)
C4 0.027(4) 0.038(4) 0.027(4) -0.014(3) -0.001(3) -0.008(3)
C5 0.043(4) 0.034(4) 0.014(3) 0.005(3) -0.009(3) -0.010(3)
C6 0.037(4) 0.025(4) 0.018(3) 0.003(3) -0.010(3) -0.007(3)
C7 0.015(3) 0.023(3) 0.010(3) -0.002(2) -0.004(2) -0.006(2)
C8 0.024(3) 0.020(3) 0.026(3) 0.000(3) -0.010(3) -0.010(3)
C9 0.031(3) 0.023(4) 0.028(3) 0.003(3) -0.013(3) -0.010(3)
C10 0.032(4) 0.035(4) 0.031(4) 0.012(3) -0.019(3) -0.008(3)
C11 0.026(4) 0.048(5) 0.042(4) 0.011(4) -0.021(3) -0.017(3)
C12 0.021(3) 0.042(4) 0.031(3) 0.009(3) -0.014(3) -0.019(3)
C13 0.016(3) 0.015(3) 0.016(3) 0.000(2) -0.001(2) -0.005(2)
C14 0.028(3) 0.020(3) 0.022(3) 0.000(3) -0.010(3) -0.012(3)
C15 0.044(4) 0.029(4) 0.017(3) 0.002(3) -0.004(3) -0.013(3)
C16 0.031(4) 0.036(4) 0.027(4) -0.001(3) 0.006(3) -0.020(3)
C17 0.030(4) 0.028(4) 0.029(3) 0.006(3) -0.006(3) -0.019(3)
C18 0.024(3) 0.016(3) 0.023(3) -0.007(2) -0.004(3) -0.008(3)
C19 0.018(3) 0.019(3) 0.013(3) 0.003(2) -0.008(2) -0.007(2)
C20 0.020(3) 0.022(3) 0.025(3) 0.003(3) -0.009(2) -0.013(3)
C21 0.017(3) 0.030(4) 0.031(3) -0.002(3) -0.004(3) -0.008(3)
C22 0.022(3) 0.022(4) 0.030(3) -0.009(3) -0.003(3) -0.003(3)
C23 0.025(3) 0.021(3) 0.030(3) -0.003(3) -0.009(3) -0.009(3)
C24 0.020(3) 0.017(3) 0.023(3) -0.005(2) -0.007(2) -0.009(3)
C25 0.015(3) 0.017(3) 0.017(3) -0.001(2) -0.009(2) -0.006(2)
C26 0.015(3) 0.020(3) 0.021(3) 0.002(2) -0.009(2) -0.008(2)
C27 0.019(3) 0.028(4) 0.016(3) 0.000(3) -0.004(2) -0.013(3)
C28 0.019(3) 0.014(3) 0.023(3) 0.001(2) -0.011(2) -0.012(2)
C29 0.020(3) 0.010(3) 0.024(3) -0.004(2) -0.006(2) -0.003(2)
C30 0.024(3) 0.017(3) 0.016(3) 0.001(2) -0.003(2) -0.009(3)
C31 0.027(3) 0.021(3) 0.022(3) -0.004(3) -0.012(3) -0.012(3)
C32 0.025(3) 0.021(4) 0.034(4) -0.001(3) -0.015(3) -0.006(3)
C33 0.027(4) 0.040(5) 0.055(5) -0.011(4) -0.030(3) 0.000(3)
C34 0.027(4) 0.057(5) 0.047(4) -0.020(4) -0.013(3) -0.016(4)
C35 0.031(4) 0.050(5) 0.040(4) -0.015(4) -0.007(3) -0.024(4)
C36 0.031(4) 0.033(4) 0.031(3) -0.004(3) -0.008(3) -0.022(3)
C37 0.023(3) 0.017(3) 0.017(3) 0.002(2) -0.013(2) -0.004(2)
C38 0.029(3) 0.037(4) 0.017(3) -0.002(3) -0.009(3) -0.009(3)
C39 0.038(4) 0.045(5) 0.028(4) -0.012(3) -0.015(3) -0.002(4)
C40 0.057(5) 0.035(5) 0.027(4) -0.013(3) -0.024(4) 0.008(4)
C41 0.074(6) 0.018(4) 0.035(4) -0.003(3) -0.028(4) -0.012(4)
C42 0.054(5) 0.027(4) 0.031(4) -0.002(3) -0.013(3) -0.021(4)
C43 0.019(3) 0.023(3) 0.017(3) 0.003(2) -0.010(2) -0.014(3)
C44 0.015(3) 0.029(4) 0.020(3) 0.002(3) -0.008(2) -0.009(3)
C45 0.023(3) 0.029(4) 0.021(3) 0.004(3) -0.010(3) -0.013(3)
C46 0.021(3) 0.028(4) 0.023(3) -0.002(3) -0.006(3) -0.003(3)
C47 0.035(4) 0.029(4) 0.019(3) 0.001(3) -0.014(3) -0.004(3)
C48 0.027(3) 0.024(4) 0.017(3) -0.001(3) -0.010(3) -0.006(3)
C49 0.020(3) 0.022(3) 0.021(3) -0.001(2) -0.010(2) -0.010(3)
C50 0.029(3) 0.029(4) 0.018(3) 0.006(3) -0.014(3) -0.021(3)
C51 0.038(4) 0.040(4) 0.021(3) 0.006(3) -0.007(3) -0.024(3)
C52 0.028(4) 0.046(5) 0.021(3) -0.004(3) -0.007(3) -0.012(3)
C53 0.034(4) 0.036(4) 0.024(3) -0.013(3) -0.010(3) -0.008(3)
C54 0.016(3) 0.026(4) 0.035(4) -0.006(3) -0.012(3) -0.007(3)
C56 0.015(3) 0.016(3) 0.011(3) -0.003(2) -0.007(2) -0.006(2)
C57 0.029(3) 0.015(3) 0.016(3) -0.002(2) -0.009(2) -0.009(3)
C58 0.013(3) 0.023(3) 0.026(3) -0.003(3) -0.008(2) -0.008(3)
C59 0.020(3) 0.010(3) 0.014(3) 0.008(2) -0.004(2) -0.008(2)
C60 0.019(3) 0.021(3) 0.025(3) -0.003(3) -0.008(2) -0.009(3)
C61 0.017(3) 0.022(3) 0.025(3) -0.003(3) -0.008(2) -0.010(3)
C62 0.014(3) 0.018(3) 0.022(3) -0.005(2) -0.009(2) -0.005(2)
C63 0.029(3) 0.021(3) 0.023(3) -0.001(2) -0.010(3) -0.012(3)
C64 0.029(3) 0.034(4) 0.025(3) -0.007(3) -0.010(3) -0.013(3)
C65 0.030(3) 0.021(4) 0.033(3) -0.006(3) -0.017(3) -0.006(3)
C66 0.038(4) 0.019(4) 0.038(4) 0.001(3) -0.020(3) -0.012(3)
C67 0.034(4) 0.020(3) 0.023(3) 0.002(3) -0.013(3) -0.013(3)
C68 0.020(3) 0.020(3) 0.023(3) -0.002(3) -0.007(2) -0.009(3)
C69 0.032(4) 0.037(4) 0.035(4) 0.003(3) -0.017(3) -0.017(3)
C70 0.045(5) 0.077(7) 0.056(5) 0.002(5) -0.011(4) -0.042(5)
C71 0.045(5) 0.076(6) 0.034(4) -0.001(4) 0.003(4) -0.044(5)
C72 0.037(4) 0.050(5) 0.027(4) -0.001(3) -0.003(3) -0.026(4)
C73 0.023(3) 0.028(4) 0.025(3) -0.001(3) -0.006(3) -0.016(3)
C74 0.021(3) 0.011(3) 0.021(3) -0.003(2) -0.004(2) -0.009(2)
C75 0.030(3) 0.024(4) 0.020(3) 0.002(3) -0.010(3) -0.014(3)
C76 0.035(4) 0.028(4) 0.020(3) 0.004(3) -0.010(3) -0.020(3)
C77 0.053(5) 0.023(4) 0.021(3) -0.001(3) -0.002(3) -0.023(3)
C78 0.030(3) 0.017(3) 0.025(3) 0.001(3) -0.004(3) -0.004(3)
C79 0.020(3) 0.023(3) 0.023(3) 0.002(3) -0.005(2) -0.010(3)
C80 0.023(3) 0.015(3) 0.019(3) -0.006(2) -0.007(2) -0.005(3)
C81 0.019(3) 0.022(3) 0.020(3) -0.001(3) -0.004(2) -0.006(3)
C82 0.026(3) 0.020(3) 0.031(3) -0.006(3) -0.013(3) 0.000(3)
C83 0.017(3) 0.021(4) 0.046(4) -0.017(3) -0.011(3) 0.000(3)
C84 0.018(3) 0.025(4) 0.044(4) -0.010(3) 0.000(3) -0.013(3)
C85 0.030(3) 0.023(4) 0.025(3) 0.001(3) -0.011(3) -0.012(3)
C86 0.009(3) 0.016(3) 0.025(3) -0.002(2) -0.002(2) -0.006(2)
C87 0.020(3) 0.019(3) 0.019(3) -0.002(2) -0.010(2) -0.012(3)
C88 0.024(3) 0.018(3) 0.025(3) 0.000(3) -0.012(3) -0.008(3)
C89 0.015(3) 0.017(3) 0.015(3) -0.001(2) -0.008(2) -0.004(2)
C90 0.032(3) 0.017(3) 0.012(3) 0.000(2) -0.008(2) -0.012(3)
C91 0.031(3) 0.021(3) 0.015(3) -0.003(2) -0.008(2) -0.015(3)
C92 0.033(4) 0.014(3) 0.023(3) 0.009(2) -0.018(3) -0.015(3)
C93 0.027(3) 0.012(3) 0.012(3) 0.000(2) -0.007(2) -0.009(3)
C94 0.022(3) 0.021(3) 0.017(3) 0.000(2) -0.004(2) -0.007(3)
C95 0.020(3) 0.026(4) 0.031(3) 0.002(3) -0.014(3) -0.011(3)
C96 0.032(4) 0.030(4) 0.026(3) -0.008(3) -0.008(3) -0.010(3)
C97 0.019(3) 0.032(4) 0.046(4) -0.005(3) -0.010(3) -0.007(3)
C98 0.021(3) 0.039(4) 0.030(3) -0.002(3) -0.011(3) -0.011(3)
C99 0.028(3) 0.029(4) 0.022(3) -0.004(3) -0.010(3) -0.013(3)
C100 0.029(4) 0.044(5) 0.084(6) -0.024(5) 0.000(4) -0.004(4)
C101 0.022(4) 0.029(4) 0.119(8) -0.012(5) -0.031(4) -0.004(3)
C102 0.039(4) 0.024(4) 0.017(3) 0.010(3) -0.019(3) -0.017(3)
C103 0.026(3) 0.025(3) 0.016(3) 0.003(3) -0.010(3) -0.014(3)
C104 0.023(3) 0.028(4) 0.018(3) -0.002(3) -0.008(2) -0.009(3)
C105 0.025(3) 0.029(4) 0.035(4) -0.009(3) -0.013(3) -0.001(3)
C106 0.031(4) 0.038(5) 0.047(4) -0.015(4) -0.024(3) 0.002(3)
C107 0.027(4) 0.064(6) 0.028(4) -0.015(4) -0.012(3) -0.004(4)
C108 0.029(4) 0.056(5) 0.042(4) -0.010(4) -0.001(3) -0.023(4)
C109 0.035(4) 0.036(4) 0.036(4) -0.007(3) -0.010(3) -0.018(3)
C110 0.027(5) 0.160(13) 0.114(9) -0.115(9) -0.018(5) 0.018(6)
C111 0.024(4) 0.125(10) 0.046(5) -0.001(6) 0.001(4) -0.007(5)
C112 0.017(3) 0.021(3) 0.037(4) 0.013(3) -0.020(3) -0.012(3)
C113 0.013(3) 0.020(3) 0.034(3) -0.004(3) -0.009(3) -0.009(2)
C114 0.022(3) 0.022(3) 0.032(3) -0.009(3) -0.006(3) -0.011(3)
C115 0.035(4) 0.049(5) 0.024(3) -0.007(3) -0.006(3) -0.023(4)
C116 0.062(6) 0.075(7) 0.034(4) -0.017(4) -0.001(4) -0.044(5)
C117 0.067(6) 0.077(8) 0.056(6) -0.045(6) 0.021(5) -0.043(6)
C118 0.034(5) 0.065(7) 0.081(7) -0.044(6) 0.015(5) -0.016(4)
C119 0.031(4) 0.032(4) 0.052(5) -0.014(4) -0.014(3) -0.007(3)
C120 0.189(14) 0.114(11) 0.054(7) -0.052(7) 0.051(8) -0.118(11)
C121 0.049(6) 0.164(13) 0.128(10) -0.127(10) 0.052(6) -0.056(8)
C122 0.031(4) 0.038(4) 0.016(3) 0.013(3) -0.017(3) -0.025(3)
C123 0.021(3) 0.031(4) 0.017(3) -0.002(3) -0.010(3) -0.009(3)
C124 0.025(3) 0.029(4) 0.020(3) -0.002(3) -0.012(3) -0.007(3)
C125 0.024(3) 0.024(4) 0.026(3) 0.001(3) -0.012(3) -0.011(3)
C126 0.029(3) 0.026(4) 0.026(3) 0.003(3) -0.011(3) -0.017(3)
C127 0.022(3) 0.022(3) 0.024(3) -0.004(3) -0.008(3) -0.011(3)
C128 0.025(3) 0.024(4) 0.026(3) -0.001(3) -0.008(3) -0.014(3)
C129 0.025(3) 0.024(4) 0.028(3) -0.004(3) -0.010(3) -0.014(3)
C130 0.029(4) 0.023(4) 0.043(4) -0.007(3) -0.006(3) -0.013(3)
C131 0.025(3) 0.027(4) 0.039(4) -0.003(3) -0.005(3) -0.010(3)
C132 0.033(4) 0.017(3) 0.045(4) 0.018(3) -0.033(3) -0.018(3)
C133 0.024(3) 0.018(3) 0.029(3) -0.002(3) -0.012(3) -0.013(3)
C134 0.024(3) 0.025(4) 0.029(3) 0.001(3) -0.014(3) -0.013(3)
C135 0.036(4) 0.036(4) 0.026(3) 0.010(3) -0.016(3) -0.014(3)
C136 0.048(5) 0.052(5) 0.022(3) 0.005(3) -0.009(3) -0.023(4)
C137 0.032(4) 0.036(4) 0.027(3) -0.004(3) -0.003(3) -0.015(3)
C138 0.028(3) 0.026(4) 0.028(3) -0.005(3) -0.007(3) -0.007(3)
C139 0.031(3) 0.029(4) 0.019(3) -0.003(3) -0.005(3) -0.016(3)
C140 0.062(5) 0.071(6) 0.027(4) -0.002(4) -0.001(4) -0.041(5)
C141 0.039(4) 0.053(5) 0.046(5) -0.022(4) 0.001(4) -0.016(4)
C142 0.026(3) 0.013(3) 0.038(4) 0.011(3) -0.020(3) -0.014(3)
C143 0.020(3) 0.020(3) 0.034(3) -0.001(3) -0.010(3) -0.012(3)
C144 0.019(3) 0.021(3) 0.024(3) 0.001(3) -0.009(2) -0.011(3)
C145 0.029(3) 0.022(3) 0.025(3) 0.002(3) -0.015(3) -0.014(3)
C146 0.025(3) 0.025(4) 0.032(3) -0.002(3) -0.012(3) -0.007(3)
C147 0.029(3) 0.029(4) 0.024(3) -0.001(3) -0.009(3) -0.015(3)
C148 0.032(3) 0.033(4) 0.020(3) 0.004(3) -0.010(3) -0.016(3)
C149 0.026(3) 0.025(4) 0.031(4) 0.004(3) -0.014(3) -0.007(3)
C150 0.024(4) 0.047(5) 0.047(5) -0.021(4) 0.005(3) -0.005(3)
C151 0.056(5) 0.063(6) 0.025(4) -0.002(4) -0.005(4) -0.024(5)
C152 0.050(5) 0.092(8) 0.053(5) -0.013(5) -0.025(4) -0.023(5)
C153 0.034(4) 0.034(4) 0.044(4) -0.009(3) -0.019(3) -0.003(3)
C154 0.036(5) 0.203(15) 0.053(6) -0.026(7) 0.005(4) -0.054(7)
O2 0.122(8) 0.162(11) 0.128(8) -0.036(7) -0.039(6) -0.050(8)
C155 0.177(19) 0.26(3) 0.39(3) 0.09(3) -0.19(2) -0.16(2)

loop_
_atom_type_symbol
_atom_type_description
_atom_type_scat_dispersion_real
_atom_type_scat_dispersion_imag
_atom_type_scat_source
C C 0.0033 0.0016 'International Tables Vol C Tables 4.2.6.8 and 6.1.1.4'
H H 0.0000 0.0000 'International Tables Vol C Tables 4.2.6.8 and 6.1.1.4'
N N 0.0061 0.0033 'International Tables Vol C Tables 4.2.6.8 and 6.1.1.4'
O O 0.0106 0.0060 'International Tables Vol C Tables 4.2.6.8 and 6.1.1.4'
F F 0.0171 0.0103 'International Tables Vol C Tables 4.2.6.8 and 6.1.1.4'
P P 0.1023 0.0942 'International Tables Vol C Tables 4.2.6.8 and 6.1.1.4'
Cu Cu 0.3201 1.2651 'International Tables Vol C Tables 4.2.6.8 and 6.1.1.4'
Au Au -2.0133 8.8022 'International Tables Vol C Tables 4.2.6.8 and 6.1.1.4'

loop_
_geom_angle_atom_site_label_1
_geom_angle_atom_site_label_2
_geom_angle_atom_site_label_3
_geom_angle
P1 Au1 P2 166.29(5)
P1 Au1 Au2 103.15(4)
P2 Au1 Au2 90.54(4)
C102 Au2 C92 174.2(2)
C102 Au2 Cu1 48.30(18)
C92 Au2 Cu1 136.22(16)
C102 Au2 Au1 82.59(17)
C92 Au2 Au1 91.68(16)
Cu1 Au2 Au1 124.168(16)
C102 Au2 Cu2 141.91(17)
C92 Au2 Cu2 43.81(16)
Cu1 Au2 Cu2 96.77(2)
Au1 Au2 Cu2 135.496(17)
C102 Au2 Au4 84.62(17)
C92 Au2 Au4 101.11(16)
Cu1 Au2 Au4 53.583(14)
Au1 Au2 Au4 160.050(10)
Cu2 Au2 Au4 58.910(15)
P3 Au3 P4 164.66(5)
P3 Au3 Au4 103.06(4)
P4 Au3 Au4 91.69(4)
C122 Au4 C112 169.7(2)
C122 Au4 Cu1 49.72(16)
C112 Au4 Cu1 139.70(16)
C122 Au4 Au3 99.91(15)
C112 Au4 Au3 71.53(15)
Cu1 Au4 Au3 148.079(17)
C122 Au4 Cu2 145.82(15)
C112 Au4 Cu2 42.52(15)
Cu1 Au4 Cu2 97.31(2)
Au3 Au4 Cu2 114.016(15)
C122 Au4 Au2 100.32(16)
C112 Au4 Au2 89.98(16)
Cu1 Au4 Au2 56.173(16)
Au3 Au4 Au2 137.628(10)
Cu2 Au4 Au2 57.104(14)
P6 Au5 P5 163.54(5)
P6 Au5 Au6 103.63(4)
P5 Au5 Au6 91.75(3)
C142 Au6 C132 175.1(2)
C142 Au6 Cu2 134.64(15)
C132 Au6 Cu2 50.21(16)
C142 Au6 Au5 77.68(15)
C132 Au6 Au5 97.43(15)
Cu2 Au6 Au5 147.149(17)
C142 Au6 Cu1 40.25(15)
C132 Au6 Cu1 144.61(15)
Cu2 Au6 Cu1 95.20(2)
Au5 Au6 Cu1 117.595(15)
C142 Cu1 C122 117.8(2)
C142 Cu1 C102 130.0(2)
C122 Cu1 C102 108.5(2)
C142 Cu1 C143 33.3(2)
C122 Cu1 C143 121.4(2)
C102 Cu1 C143 127.0(2)
C142 Cu1 C103 140.7(2)
C122 Cu1 C103 100.1(2)
C102 Cu1 C103 30.3(2)
C143 Cu1 C103 117.5(2)
C142 Cu1 Au4 103.19(18)
C122 Cu1 Au4 46.17(19)
C102 Cu1 Au4 95.09(16)
C143 Cu1 Au4 131.75(16)
C103 Cu1 Au4 110.73(13)
C142 Cu1 Au2 99.71(17)
C122 Cu1 Au2 110.08(19)
C102 Cu1 Au2 44.42(18)
C143 Cu1 Au2 121.69(16)
C103 Cu1 Au2 74.68(15)
Au4 Cu1 Au2 70.244(17)
C142 Cu1 Au6 38.00(18)
C122 Cu1 Au6 103.59(16)
C102 Cu1 Au6 114.94(18)
C143 Cu1 Au6 71.24(15)
C103 Cu1 Au6 143.95(15)
Au4 Cu1 Au6 69.797(16)
Au2 Cu1 Au6 71.873(17)
C112 Cu2 C92 121.6(2)
C112 Cu2 C132 116.1(2)
C92 Cu2 C132 118.4(2)
C112 Cu2 C113 31.9(2)
C92 Cu2 C113 131.3(2)
C132 Cu2 C113 108.8(2)
C112 Cu2 C93 137.3(2)
C92 Cu2 C93 30.8(2)
C132 Cu2 C93 105.8(2)
C113 Cu2 C93 125.8(2)
C112 Cu2 Au6 104.10(18)
C92 Cu2 Au6 98.54(16)
C132 Cu2 Au6 46.3(2)
C113 Cu2 Au6 123.26(15)
C93 Cu2 Au6 110.90(13)
C112 Cu2 Au2 94.40(17)
C92 Cu2 Au2 41.43(17)
C132 Cu2 Au2 117.95(19)
C113 Cu2 Au2 122.00(14)
C93 Cu2 Au2 72.13(13)
Au6 Cu2 Au2 75.557(18)
C112 Cu2 Au4 40.43(18)
C92 Cu2 Au4 103.78(17)
C132 Cu2 Au4 106.12(18)
C113 Cu2 Au4 71.87(14)
C93 Cu2 Au4 134.05(13)
Au6 Cu2 Au4 71.305(18)
Au2 Cu2 Au4 63.987(15)
C7 P1 C89 105.4(3)
C7 P1 C1 106.1(3)
C89 P1 C1 104.4(3)
C7 P1 Au1 111.13(19)
C89 P1 Au1 115.45(18)
C1 P1 Au1 113.52(18)
C19 P2 C13 105.7(3)
C19 P2 C25 102.4(2)
C13 P2 C25 108.3(3)
C19 P2 Au1 113.94(18)
C13 P2 Au1 110.61(19)
C25 P2 Au1 115.15(18)
C31 P3 C37 104.8(3)
C31 P3 C28 111.4(3)
C37 P3 C28 102.8(3)
C31 P3 Au3 110.8(2)
C37 P3 Au3 111.64(19)
C28 P3 Au3 114.66(17)
C49 P4 C56 106.7(2)
C49 P4 C43 105.5(3)
C56 P4 C43 106.2(2)
C49 P4 Au3 112.2(2)
C56 P4 Au3 116.48(19)
C43 P4 Au3 109.06(18)
C68 P5 C62 106.2(3)
C68 P5 C59 106.2(2)
C62 P5 C59 104.2(2)
C68 P5 Au5 112.6(2)
C62 P5 Au5 108.27(18)
C59 P5 Au5 118.47(18)
C86 P6 C80 106.5(3)
C86 P6 C74 104.8(3)
C80 P6 C74 103.8(3)
C86 P6 Au5 113.19(19)
C80 P6 Au5 118.02(19)
C74 P6 Au5 109.3(2)
F3 P7 F1 89.7(3)
F3 P7 F5 177.3(4)
F1 P7 F5 91.6(3)
F3 P7 F6 93.4(5)
F1 P7 F6 91.1(3)
F5 P7 F6 88.9(4)
F3 P7 F4 88.9(4)
F1 P7 F4 90.7(3)
F5 P7 F4 88.7(3)
F6 P7 F4 177.0(4)
F3 P7 F2 89.8(3)
F1 P7 F2 179.5(3)
F5 P7 F2 88.8(2)
F6 P7 F2 88.8(3)
F4 P7 F2 89.5(3)
F10A P8 F8B 135.9(5)
F10A P8 F12 93.1(3)
F8B P8 F12 82.6(3)
F10A P8 F7B 132.8(6)
F8B P8 F7B 90.6(5)
F12 P8 F7B 84.4(4)
F10A P8 F9B 45.0(4)
F8B P8 F9B 91.0(5)
F12 P8 F9B 87.5(4)
F7B P8 F9B 171.5(5)
F10A P8 F7A 90.8(5)
F8B P8 F7A 133.2(5)
F12 P8 F7A 94.9(3)
F9B P8 F7A 135.7(5)
F10A P8 F9A 89.9(5)
F8B P8 F9A 47.6(4)
F12 P8 F9A 96.4(3)
F7B P8 F9A 137.3(5)
F9B P8 F9A 46.4(4)
F7A P8 F9A 168.5(4)
F8B P8 F10B 168.9(4)
F12 P8 F10B 86.3(3)
F7B P8 F10B 88.5(5)
F9B P8 F10B 88.3(5)
F7A P8 F10B 48.0(4)
F9A P8 F10B 134.2(5)
F10A P8 F11 87.4(3)
F8B P8 F11 97.4(3)
F12 P8 F11 179.2(3)
F7B P8 F11 94.8(4)
F9B P8 F11 93.3(4)
F7A P8 F11 84.5(3)
F9A P8 F11 84.2(3)
F10B P8 F11 93.7(3)
F10A P8 F8A 169.1(4)
F8B P8 F8A 46.0(4)
F12 P8 F8A 97.8(3)
F7B P8 F8A 49.5(5)
F9B P8 F8A 134.7(5)
F7A P8 F8A 88.8(4)
F9A P8 F8A 88.4(4)
F10B P8 F8A 136.7(5)
F11 P8 F8A 81.6(3)
C97 N1 C100 121.1(7)
C97 N1 C101 119.1(7)
C100 N1 C101 119.7(6)
C107 N2 C111 118.8(8)
C107 N2 C110 118.5(7)
C111 N2 C110 116.8(8)
C117 N3 C121 119.5(12)
C117 N3 C120 117.4(11)
C121 N3 C120 123.1(9)
C127 N4 C131 119.9(5)
C127 N4 C130 120.4(5)
C131 N4 C130 119.1(5)
C137 N5 C140 120.3(7)
C137 N5 C141 118.9(6)
C140 N5 C141 120.3(6)
C147 N6 C150 118.7(6)
C147 N6 C151 118.0(6)
C150 N6 C151 117.2(6)
C6 C1 C2 118.6(6)
C6 C1 P1 121.9(5)
C2 C1 P1 119.5(4)
C3 C2 C1 120.7(6)
C3 C2 H2 119.7
C1 C2 H2 119.7
C2 C3 C4 120.0(6)
C2 C3 H3 120.0
C4 C3 H3 120.0
C5 C4 C3 119.9(6)
C5 C4 H4 120.1
C3 C4 H4 120.1
C4 C5 C6 120.4(6)
C4 C5 H5 119.8
C6 C5 H5 119.8
C5 C6 C1 120.4(6)
C5 C6 H6 119.8
C1 C6 H6 119.8
C8 C7 C12 119.8(6)
C8 C7 P1 118.0(4)
C12 C7 P1 122.3(5)
C7 C8 C9 120.7(6)
C7 C8 H8 119.7
C9 C8 H8 119.7
C8 C9 C10 119.3(6)
C8 C9 H9 120.4
C10 C9 H9 120.4
C11 C10 C9 119.4(6)
C11 C10 H10 120.3
C9 C10 H10 120.3
C12 C11 C10 121.3(6)
C12 C11 H11 119.3
C10 C11 H11 119.3
C11 C12 C7 119.5(6)
C11 C12 H12 120.3
C7 C12 H12 120.3
C18 C13 C14 118.9(5)
C18 C13 P2 123.9(4)
C14 C13 P2 117.1(4)
C15 C14 C13 120.3(6)
C15 C14 H14 119.9
C13 C14 H14 119.9
C16 C15 C14 121.0(6)
C16 C15 H15 119.5
C14 C15 H15 119.5
C15 C16 C17 119.2(6)
C15 C16 H16 120.4
C17 C16 H16 120.4
C18 C17 C16 120.4(6)
C18 C17 H17 119.8
C16 C17 H17 119.8
C17 C18 C13 120.2(6)
C17 C18 H18 119.9
C13 C18 H18 119.9
C24 C19 C20 119.8(5)
C24 C19 P2 120.8(4)
C20 C19 P2 119.3(4)
C21 C20 C19 120.0(5)
C21 C20 H20 120.0
C19 C20 H20 120.0
C20 C21 C22 120.2(6)
C20 C21 H21 119.9
C22 C21 H21 119.9
C23 C22 C21 119.8(6)
C23 C22 H22 120.1
C21 C22 H22 120.1
C22 C23 C24 120.8(6)
C22 C23 H23 119.6
C24 C23 H23 119.6
C19 C24 C23 119.4(5)
C19 C24 H24 120.3
C23 C24 H24 120.3
C26 C25 C30 119.3(5)
C26 C25 P2 117.4(4)
C30 C25 P2 123.0(4)
C25 C26 C27 120.3(5)
C25 C26 H26 119.9
C27 C26 H26 119.9
C28 C27 C26 120.9(5)
C28 C27 H27 119.5
C26 C27 H27 119.5
C27 C28 C29 118.8(5)
C27 C28 P3 116.8(4)
C29 C28 P3 124.2(4)
C30 C29 C28 120.0(5)
C30 C29 H29 120.0
C28 C29 H29 120.0
C25 C30 C29 120.8(5)
C25 C30 H30 119.6
C29 C30 H30 119.6
C32 C31 C36 119.4(6)
C32 C31 P3 117.0(4)
C36 C31 P3 123.6(5)
C31 C32 C33 120.1(6)
C31 C32 H32 119.9
C33 C32 H32 119.9
C34 C33 C32 120.6(7)
C34 C33 H33 119.7
C32 C33 H33 119.7
C35 C34 C33 119.6(6)
C35 C34 H34 120.2
C33 C34 H34 120.2
C34 C35 C36 120.5(6)
C34 C35 H35 119.8
C36 C35 H35 119.8
C31 C36 C35 119.7(7)
C31 C36 H36 120.1
C35 C36 H36 120.1
C42 C37 C38 119.3(6)
C42 C37 P3 121.8(5)
C38 C37 P3 118.8(5)
C39 C38 C37 119.3(7)
C39 C38 H38 120.3
C37 C38 H38 120.3
C40 C39 C38 119.9(7)
C40 C39 H39 120.0
C38 C39 H39 120.0
C41 C40 C39 120.7(7)
C41 C40 H40 119.6
C39 C40 H40 119.6
C40 C41 C42 120.0(7)
C40 C41 H41 120.0
C42 C41 H41 120.0
C37 C42 C41 120.7(7)
C37 C42 H42 119.7
C41 C42 H42 119.7
C48 C43 C44 118.5(5)
C48 C43 P4 123.7(4)
C44 C43 P4 117.8(4)
C45 C44 C43 120.4(5)
C45 C44 H44 119.8
C43 C44 H44 119.8
C46 C45 C44 120.5(6)
C46 C45 H45 119.8
C44 C45 H45 119.8
C45 C46 C47 119.4(6)
C45 C46 H46 120.3
C47 C46 H46 120.3
C48 C47 C46 120.6(6)
C48 C47 H47 119.7
C46 C47 H47 119.7
C47 C48 C43 120.6(5)
C47 C48 H48 119.7
C43 C48 H48 119.7
C54 C49 C50 120.2(5)
C54 C49 P4 119.8(4)
C50 C49 P4 119.9(4)
C51 C50 C49 119.1(5)
C51 C50 H50 120.4
C49 C50 H50 120.4
C50 C51 C52 120.4(6)
C50 C51 H51 119.8
C52 C51 H51 119.8
C53 C52 C51 119.9(6)
C53 C52 H52 120.0
C51 C52 H52 120.0
C52 C53 C54 120.2(6)
C52 C53 H53 119.9
C54 C53 H53 119.9
C49 C54 C53 120.1(6)
C49 C54 H54 119.9
C53 C54 H54 119.9
C61 C56 C57 118.0(5)
C61 C56 P4 122.2(4)
C57 C56 P4 119.7(4)
C58 C57 C56 120.4(5)
C58 C57 H57 119.8
C56 C57 H57 119.8
C59 C58 C57 120.3(5)
C59 C58 H58 119.9
C57 C58 H58 119.9
C58 C59 C60 120.3(5)
C58 C59 P5 120.2(4)
C60 C59 P5 119.4(4)
C61 C60 C59 119.5(5)
C61 C60 H60 120.2
C59 C60 H60 120.2
C60 C61 C56 121.5(5)
C60 C61 H61 119.2
C56 C61 H61 119.2
C67 C62 C63 120.7(6)
C67 C62 P5 122.0(4)
C63 C62 P5 117.2(4)
C64 C63 C62 118.3(6)
C64 C63 H63 120.9
C62 C63 H63 120.9
C65 C64 C63 121.2(6)
C65 C64 H64 119.4
C63 C64 H64 119.4
C64 C65 C66 119.8(6)
C64 C65 H65 120.1
C66 C65 H65 120.1
C65 C66 C67 120.3(6)
C65 C66 H66 119.8
C67 C66 H66 119.8
C62 C67 C66 119.6(6)
C62 C67 H67 120.2
C66 C67 H67 120.2
C69 C68 C73 119.2(5)
C69 C68 P5 118.8(5)
C73 C68 P5 122.0(4)
C70 C69 C68 120.1(7)
C70 C69 H69 120.0
C68 C69 H69 120.0
C71 C70 C69 120.0(7)
C71 C70 H70 120.0
C69 C70 H70 120.0
C70 C71 C72 121.6(7)
C70 C71 H71 119.2
C72 C71 H71 119.2
C71 C72 C73 119.0(7)
C71 C72 H72 120.5
C73 C72 H72 120.5
C72 C73 C68 120.0(6)
C72 C73 H73 120.0
C68 C73 H73 120.0
C79 C74 C75 119.2(5)
C79 C74 P6 118.4(4)
C75 C74 P6 122.3(5)
C76 C75 C74 120.5(6)
C76 C75 H75 119.8
C74 C75 H75 119.8
C77 C76 C75 119.6(6)
C77 C76 H76 120.2
C75 C76 H76 120.2
C76 C77 C78 121.7(6)
C76 C77 H77 119.1
C78 C77 H77 119.1
C77 C78 C79 118.4(6)
C77 C78 H78 120.8
C79 C78 H78 120.8
C74 C79 C78 120.7(6)
C74 C79 H79 119.7
C78 C79 H79 119.7
C81 C80 C85 120.0(6)
C81 C80 P6 121.1(4)
C85 C80 P6 118.7(5)
C80 C81 C82 120.2(6)
C80 C81 H81 119.9
C82 C81 H81 119.9
C83 C82 C81 119.2(6)
C83 C82 H82 120.4
C81 C82 H82 120.4
C84 C83 C82 120.1(6)
C84 C83 H83 120.0
C82 C83 H83 120.0
C83 C84 C85 120.8(6)
C83 C84 H84 119.6
C85 C84 H84 119.6
C84 C85 C80 119.7(6)
C84 C85 H85 120.2
C80 C85 H85 120.2
C87 C86 C91 118.8(5)
C87 C86 P6 121.0(4)
C91 C86 P6 120.1(4)
C88 C87 C86 120.2(5)
C88 C87 H87 119.9
C86 C87 H87 119.9
C87 C88 C89 121.8(5)
C87 C88 H88 119.1
C89 C88 H88 119.1
C88 C89 C90 118.4(5)
C88 C89 P1 121.1(4)
C90 C89 P1 120.5(4)
C89 C90 C91 120.4(5)
C89 C90 H90 119.8
C91 C90 H90 119.8
C86 C91 C90 120.0(5)
C86 C91 H91 120.0
C90 C91 H91 120.0
C93 C92 Au2 172.3(5)
C93 C92 Cu2 89.3(4)
Au2 C92 Cu2 94.8(2)
C92 C93 C94 174.1(6)
C92 C93 Cu2 59.9(3)
C94 C93 Cu2 124.8(4)
C95 C94 C99 118.3(5)
C95 C94 C93 122.0(5)
C99 C94 C93 119.6(5)
C96 C95 C94 121.3(6)
C96 C95 H95 119.3
C94 C95 H95 119.3
C95 C96 C97 121.3(6)
C95 C96 H96 119.4
C97 C96 H96 119.4
N1 C97 C98 121.8(6)
N1 C97 C96 121.1(6)
C98 C97 C96 117.1(6)
C99 C98 C97 121.3(6)
C99 C98 H98 119.3
C97 C98 H98 119.3
C98 C99 C94 120.6(6)
C98 C99 H99 119.7
C94 C99 H99 119.7
N1 C100 H10A 109.5
N1 C100 H10B 109.5
H10A C100 H10B 109.5
N1 C100 H10C 109.5
H10A C100 H10C 109.5
H10B C100 H10C 109.5
N1 C101 H10D 109.5
N1 C101 H10E 109.5
H10D C101 H10E 109.5
N1 C101 H10F 109.5
H10D C101 H10F 109.5
H10E C101 H10F 109.5
C103 C102 Au2 177.3(5)
C103 C102 Cu1 90.5(4)
Au2 C102 Cu1 87.3(2)
C102 C103 C104 177.9(6)
C102 C103 Cu1 59.2(4)
C104 C103 Cu1 122.4(4)
C105 C104 C109 116.4(6)
C105 C104 C103 123.0(5)
C109 C104 C103 120.6(6)
C106 C105 C104 123.0(7)
C106 C105 H105 118.5
C104 C105 H105 118.5
C105 C106 C107 120.2(7)
C105 C106 H106 119.9
C107 C106 H106 119.9
C108 C107 N2 121.1(7)
C108 C107 C106 117.6(6)
N2 C107 C106 121.1(8)
C107 C108 C109 121.3(6)
C107 C108 H108 119.3
C109 C108 H108 119.3
C108 C109 C104 121.5(7)
C108 C109 H109 119.3
C104 C109 H109 119.3
N2 C110 H11A 109.5
N2 C110 H11B 109.5
H11A C110 H11B 109.5
N2 C110 H11C 109.5
H11A C110 H11C 109.5
H11B C110 H11C 109.5
N2 C111 H11D 109.5
N2 C111 H11E 109.5
H11D C111 H11E 109.5
N2 C111 H11F 109.5
H11D C111 H11F 109.5
H11E C111 H11F 109.5
C113 C112 Au4 168.1(5)
C113 C112 Cu2 85.1(4)
Au4 C112 Cu2 97.1(3)
C112 C113 C114 168.9(6)
C112 C113 Cu2 63.0(3)
C114 C113 Cu2 125.8(4)
C115 C114 C119 117.3(6)
C115 C114 C113 120.4(6)
C119 C114 C113 122.3(6)
C116 C115 C114 121.4(8)
C116 C115 H115 119.3
C114 C115 H115 119.3
C115 C116 C117 122.0(9)
C115 C116 H116 119.0
C117 C116 H116 119.0
C116 C117 C118 116.8(8)
C116 C117 N3 123.0(11)
C118 C117 N3 120.2(11)
C119 C118 C117 122.1(9)
C119 C118 H118 118.9
C117 C118 H118 118.9
C118 C119 C114 120.2(8)
C118 C119 H119 119.9
C114 C119 H119 119.9
N3 C120 H12A 109.5
N3 C120 H12B 109.5
H12A C120 H12B 109.5
N3 C120 H12C 109.5
H12A C120 H12C 109.5
H12B C120 H12C 109.5
N3 C121 H12D 109.5
N3 C121 H12E 109.5
H12D C121 H12E 109.5
N3 C121 H12F 109.5
H12D C121 H12F 109.5
H12E C121 H12F 109.5
C123 C122 Au4 171.5(5)
C123 C122 Cu1 103.4(4)
Au4 C122 Cu1 84.1(2)
C122 C123 C124 176.0(6)
C125 C124 C129 116.8(6)
C125 C124 C123 122.8(6)
C129 C124 C123 120.4(6)
C124 C125 C126 122.5(6)
C124 C125 H125 118.7
C126 C125 H125 118.7
C125 C126 C127 120.4(6)
C125 C126 H126 119.8
C127 C126 H126 119.8
N4 C127 C128 120.6(5)
N4 C127 C126 121.8(6)
C128 C127 C126 117.6(6)
C129 C128 C127 120.7(6)
C129 C128 H128 119.6
C127 C128 H128 119.6
C128 C129 C124 121.9(6)
C128 C129 H129 119.0
C124 C129 H129 119.0
N4 C130 H13A 109.5
N4 C130 H13B 109.5
H13A C130 H13B 109.5
N4 C130 H13C 109.5
H13A C130 H13C 109.5
H13B C130 H13C 109.5
N4 C131 H13D 109.5
N4 C131 H13E 109.5
H13D C131 H13E 109.5
N4 C131 H13F 109.5
H13D C131 H13F 109.5
H13E C131 H13F 109.5
C133 C132 Au6 174.9(5)
C133 C132 Cu2 101.5(4)
Au6 C132 Cu2 83.5(2)
C132 C133 C134 178.0(6)
C135 C134 C139 117.1(6)
C135 C134 C133 122.3(6)
C139 C134 C133 120.6(6)
C136 C135 C134 121.4(7)
C136 C135 H135 119.3
C134 C135 H135 119.3
C135 C136 C137 121.2(6)
C135 C136 H136 119.4
C137 C136 H136 119.4
N5 C137 C136 121.3(6)
N5 C137 C138 121.2(7)
C136 C137 C138 117.4(6)
C139 C138 C137 121.0(6)
C139 C138 H138 119.5
C137 C138 H138 119.5
C138 C139 C134 121.8(6)
C138 C139 H139 119.1
C134 C139 H139 119.1
N5 C140 H14A 109.5
N5 C140 H14B 109.5
H14A C140 H14B 109.5
N5 C140 H14C 109.5
H14A C140 H14C 109.5
H14B C140 H14C 109.5
N5 C141 H14D 109.5
N5 C141 H14E 109.5
H14D C141 H14E 109.5
N5 C141 H14F 109.5
H14D C141 H14F 109.5
H14E C141 H14F 109.5
C143 C142 Au6 176.6(5)
C143 C142 Cu1 81.2(4)
Au6 C142 Cu1 101.7(3)
C142 C143 C144 174.1(6)
C142 C143 Cu1 65.6(4)
C144 C143 Cu1 120.3(4)
C149 C144 C145 117.4(6)
C149 C144 C143 121.4(6)
C145 C144 C143 121.2(5)
C146 C145 C144 122.2(6)
C146 C145 H145 118.9
C144 C145 H145 118.9
C145 C146 C147 120.6(6)
C145 C146 H146 119.7
C147 C146 H146 119.7
N6 C147 C146 121.7(6)
N6 C147 C148 120.8(6)
C146 C147 C148 117.5(6)
C149 C148 C147 120.7(6)
C149 C148 H148 119.6
C147 C148 H148 119.6
C148 C149 C144 121.5(6)
C148 C149 H149 119.2
C144 C149 H149 119.2
N6 C150 H15A 109.5
N6 C150 H15B 109.5
H15A C150 H15B 109.5
N6 C150 H15C 109.5
H15A C150 H15C 109.5
H15B C150 H15C 109.5
N6 C151 H15D 109.5
N6 C151 H15E 109.5
H15D C151 H15E 109.5
N6 C151 H15F 109.5
H15D C151 H15F 109.5
H15E C151 H15F 109.5
C153 C152 H15G 109.5
C153 C152 H15H 109.5
H15G C152 H15H 109.5
C153 C152 H15I 109.5
H15G C152 H15I 109.5
H15H C152 H15I 109.5
O1 C153 C154 122.9(7)
O1 C153 C152 120.3(7)
C154 C153 C152 116.7(7)
C153 C154 H15J 109.5
C153 C154 H15K 109.5
H15J C154 H15K 109.5
C153 C154 H15L 109.5
H15J C154 H15L 109.5
H15K C154 H15L 109.5
C155 O2 H2O 107.8
O2 C155 H15M 109.5
O2 C155 H15N 109.5
H15M C155 H15N 109.5
O2 C155 H15O 109.5
H15M C155 H15O 109.5
H15N C155 H15O 109.5

loop_
_geom_bond_atom_site_label_1
_geom_bond_atom_site_label_2
_geom_bond_distance
_geom_bond_publ_flag
Au1 P1 2.3192(14) yes
Au1 P2 2.3289(14) yes
Au1 Au2 2.8449(3) yes
Au2 C102 1.979(7) ?
Au2 C92 1.985(6) ?
Au2 Cu1 2.8246(7) ?
Au2 Cu2 2.9898(7) ?
Au2 Au4 3.2000(3) yes
Au3 P3 2.3091(14) yes
Au3 P4 2.3095(15) yes
Au3 Au4 2.8209(3) yes
Au4 C122 1.984(7) ?
Au4 C112 1.992(7) ?
Au4 Cu1 2.7361(7) yes
Au4 Cu2 3.0492(7) yes
Au5 P6 2.3171(14) yes
Au5 P5 2.3300(15) yes
Au5 Au6 2.8429(3) yes
Au6 C142 1.977(7) ?
Au6 C132 1.990(7) ?
Au6 Cu2 2.7335(7) yes
Au6 Cu1 3.1433(7) yes
Cu1 C142 2.074(5) ?
Cu1 C122 2.098(5) ?
Cu1 C102 2.111(6) ?
Cu1 C143 2.252(6) ?
Cu1 C103 2.457(6) ?
Cu2 C112 2.077(5) ?
Cu2 C92 2.077(6) ?
Cu2 C132 2.114(5) ?
Cu2 C113 2.322(6) ?
Cu2 C93 2.400(6) ?
P1 C7 1.811(6) ?
P1 C89 1.815(6) ?
P1 C1 1.818(6) ?
P2 C19 1.819(6) ?
P2 C13 1.821(6) ?
P2 C25 1.843(5) ?
P3 C31 1.807(6) ?
P3 C37 1.820(6) ?
P3 C28 1.827(6) ?
P4 C49 1.809(6) ?
P4 C56 1.814(5) ?
P4 C43 1.815(6) ?
P5 C68 1.800(6) ?
P5 C62 1.829(6) ?
P5 C59 1.841(6) ?
P6 C86 1.812(6) ?
P6 C80 1.814(6) ?
P6 C74 1.820(6) ?
P7 F3 1.564(5) ?
P7 F1 1.569(5) ?
P7 F5 1.574(4) ?
P7 F6 1.578(6) ?
P7 F4 1.580(5) ?
P7 F2 1.603(4) ?
P8 F10A 1.576(7) ?
P8 F8B 1.580(7) ?
P8 F12 1.583(5) ?
P8 F7B 1.584(9) ?
P8 F9B 1.588(8) ?
P8 F7A 1.607(7) ?
P8 F9A 1.615(8) ?
P8 F10B 1.620(8) ?
P8 F11 1.620(5) ?
P8 F8A 1.622(7) ?
O1 C153 1.201(8) ?
N1 C97 1.377(9) ?
N1 C100 1.416(11) ?
N1 C101 1.448(10) ?
N2 C107 1.391(9) ?
N2 C111 1.435(13) ?
N2 C110 1.449(13) ?
N3 C117 1.421(11) ?
N3 C121 1.441(17) ?
N3 C120 1.444(18) ?
N4 C127 1.380(8) ?
N4 C131 1.453(8) ?
N4 C130 1.456(8) ?
N5 C137 1.390(9) ?
N5 C140 1.427(10) ?
N5 C141 1.458(11) ?
N6 C147 1.391(8) ?
N6 C150 1.456(10) ?
N6 C151 1.466(9) ?
C1 C6 1.391(8) ?
C1 C2 1.395(9) ?
C2 C3 1.378(9) ?
C2 H2 0.9500 ?
C3 C4 1.391(9) ?
C3 H3 0.9500 ?
C4 C5 1.366(10) ?
C4 H4 0.9500 ?
C5 C6 1.389(9) ?
C5 H5 0.9500 ?
C6 H6 0.9500 ?
C7 C8 1.385(8) ?
C7 C12 1.403(8) ?
C8 C9 1.398(9) ?
C8 H8 0.9500 ?
C9 C10 1.401(9) ?
C9 H9 0.9500 ?
C10 C11 1.392(10) ?
C10 H10 0.9500 ?
C11 C12 1.376(9) ?
C11 H11 0.9500 ?
C12 H12 0.9500 ?
C13 C18 1.385(8) ?
C13 C14 1.399(8) ?
C14 C15 1.376(9) ?
C14 H14 0.9500 ?
C15 C16 1.371(10) ?
C15 H15 0.9500 ?
C16 C17 1.392(9) ?
C16 H16 0.9500 ?
C17 C18 1.385(8) ?
C17 H17 0.9500 ?
C18 H18 0.9500 ?
C19 C24 1.384(8) ?
C19 C20 1.404(7) ?
C20 C21 1.369(9) ?
C20 H20 0.9500 ?
C21 C22 1.405(9) ?
C21 H21 0.9500 ?
C22 C23 1.362(8) ?
C22 H22 0.9500 ?
C23 C24 1.402(8) ?
C23 H23 0.9500 ?
C24 H24 0.9500 ?
C25 C26 1.388(8) ?
C25 C30 1.389(8) ?
C26 C27 1.389(8) ?
C26 H26 0.9500 ?
C27 C28 1.388(8) ?
C27 H27 0.9500 ?
C28 C29 1.404(8) ?
C29 C30 1.390(8) ?
C29 H29 0.9500 ?
C30 H30 0.9500 ?
C31 C32 1.379(9) ?
C31 C36 1.394(8) ?
C32 C33 1.397(9) ?
C32 H32 0.9500 ?
C33 C34 1.379(11) ?
C33 H33 0.9500 ?
C34 C35 1.370(11) ?
C34 H34 0.9500 ?
C35 C36 1.404(9) ?
C35 H35 0.9500 ?
C36 H36 0.9500 ?
C37 C42 1.382(9) ?
C37 C38 1.400(8) ?
C38 C39 1.397(9) ?
C38 H38 0.9500 ?
C39 C40 1.382(11) ?
C39 H39 0.9500 ?
C40 C41 1.360(11) ?
C40 H40 0.9500 ?
C41 C42 1.386(10) ?
C41 H41 0.9500 ?
C42 H42 0.9500 ?
C43 C48 1.393(8) ?
C43 C44 1.414(8) ?
C44 C45 1.384(9) ?
C44 H44 0.9500 ?
C45 C46 1.381(9) ?
C45 H45 0.9500 ?
C46 C47 1.400(8) ?
C46 H46 0.9500 ?
C47 C48 1.377(9) ?
C47 H47 0.9500 ?
C48 H48 0.9500 ?
C49 C54 1.380(8) ?
C49 C50 1.409(8) ?
C50 C51 1.385(8) ?
C50 H50 0.9500 ?
C51 C52 1.393(10) ?
C51 H51 0.9500 ?
C52 C53 1.383(10) ?
C52 H52 0.9500 ?
C53 C54 1.388(9) ?
C53 H53 0.9500 ?
C54 H54 0.9500 ?
C56 C61 1.392(8) ?
C56 C57 1.414(8) ?
C57 C58 1.396(8) ?
C57 H57 0.9500 ?
C58 C59 1.377(8) ?
C58 H58 0.9500 ?
C59 C60 1.392(8) ?
C60 C61 1.391(8) ?
C60 H60 0.9500 ?
C61 H61 0.9500 ?
C62 C67 1.381(8) ?
C62 C63 1.407(8) ?
C63 C64 1.393(9) ?
C63 H63 0.9500 ?
C64 C65 1.377(9) ?
C64 H64 0.9500 ?
C65 C66 1.383(9) ?
C65 H65 0.9500 ?
C66 C67 1.393(9) ?
C66 H66 0.9500 ?
C67 H67 0.9500 ?
C68 C69 1.399(8) ?
C68 C73 1.401(9) ?
C69 C70 1.387(10) ?
C69 H69 0.9500 ?
C70 C71 1.361(12) ?
C70 H70 0.9500 ?
C71 C72 1.388(11) ?
C71 H71 0.9500 ?
C72 C73 1.393(9) ?
C72 H72 0.9500 ?
C73 H73 0.9500 ?
C74 C79 1.387(8) ?
C74 C75 1.393(8) ?
C75 C76 1.382(9) ?
C75 H75 0.9500 ?
C76 C77 1.375(10) ?
C76 H76 0.9500 ?
C77 C78 1.380(10) ?
C77 H77 0.9500 ?
C78 C79 1.403(9) ?
C78 H78 0.9500 ?
C79 H79 0.9500 ?
C80 C81 1.384(9) ?
C80 C85 1.386(8) ?
C81 C82 1.393(8) ?
C81 H81 0.9500 ?
C82 C83 1.392(9) ?
C82 H82 0.9500 ?
C83 C84 1.374(9) ?
C83 H83 0.9500 ?
C84 C85 1.380(9) ?
C84 H84 0.9500 ?
C85 H85 0.9500 ?
C86 C87 1.393(8) ?
C86 C91 1.397(8) ?
C87 C88 1.377(8) ?
C87 H87 0.9500 ?
C88 C89 1.382(8) ?
C88 H88 0.9500 ?
C89 C90 1.393(8) ?
C90 C91 1.400(8) ?
C90 H90 0.9500 ?
C91 H91 0.9500 ?
C92 C93 1.230(8) ?
C93 C94 1.450(8) ?
C94 C95 1.385(8) ?
C94 C99 1.404(8) ?
C95 C96 1.372(9) ?
C95 H95 0.9500 ?
C96 C97 1.418(9) ?
C96 H96 0.9500 ?
C97 C98 1.397(10) ?
C98 C99 1.388(9) ?
C98 H98 0.9500 ?
C99 H99 0.9500 ?
C100 H10A 0.9800 ?
C100 H10B 0.9800 ?
C100 H10C 0.9800 ?
C101 H10D 0.9800 ?
C101 H10E 0.9800 ?
C101 H10F 0.9800 ?
C102 C103 1.239(9) ?
C103 C104 1.432(8) ?
C104 C105 1.389(9) ?
C104 C109 1.398(9) ?
C105 C106 1.376(9) ?
C105 H105 0.9500 ?
C106 C107 1.413(11) ?
C106 H106 0.9500 ?
C107 C108 1.381(11) ?
C108 C109 1.396(10) ?
C108 H108 0.9500 ?
C109 H109 0.9500 ?
C110 H11A 0.9800 ?
C110 H11B 0.9800 ?
C110 H11C 0.9800 ?
C111 H11D 0.9800 ?
C111 H11E 0.9800 ?
C111 H11F 0.9800 ?
C112 C113 1.231(8) ?
C113 C114 1.448(8) ?
C114 C115 1.395(9) ?
C114 C119 1.409(9) ?
C115 C116 1.371(10) ?
C115 H115 0.9500 ?
C116 C117 1.381(14) ?
C116 H116 0.9500 ?
C117 C118 1.400(15) ?
C118 C119 1.377(11) ?
C118 H118 0.9500 ?
C119 H119 0.9500 ?
C120 H12A 0.9800 ?
C120 H12B 0.9800 ?
C120 H12C 0.9800 ?
C121 H12D 0.9800 ?
C121 H12E 0.9800 ?
C121 H12F 0.9800 ?
C122 C123 1.234(9) ?
C123 C124 1.451(9) ?
C124 C125 1.378(9) ?
C124 C129 1.411(8) ?
C125 C126 1.387(9) ?
C125 H125 0.9500 ?
C126 C127 1.408(8) ?
C126 H126 0.9500 ?
C127 C128 1.405(9) ?
C128 C129 1.378(9) ?
C128 H128 0.9500 ?
C129 H129 0.9500 ?
C130 H13A 0.9800 ?
C130 H13B 0.9800 ?
C130 H13C 0.9800 ?
C131 H13D 0.9800 ?
C131 H13E 0.9800 ?
C131 H13F 0.9800 ?
C132 C133 1.245(9) ?
C133 C134 1.429(9) ?
C134 C135 1.403(9) ?
C134 C139 1.410(9) ?
C135 C136 1.389(10) ?
C135 H135 0.9500 ?
C136 C137 1.410(11) ?
C136 H136 0.9500 ?
C137 C138 1.411(9) ?
C138 C139 1.381(8) ?
C138 H138 0.9500 ?
C139 H139 0.9500 ?
C140 H14A 0.9800 ?
C140 H14B 0.9800 ?
C140 H14C 0.9800 ?
C141 H14D 0.9800 ?
C141 H14E 0.9800 ?
C141 H14F 0.9800 ?
C142 C143 1.249(9) ?
C143 C144 1.441(9) ?
C144 C149 1.390(8) ?
C144 C145 1.393(9) ?
C145 C146 1.369(9) ?
C145 H145 0.9500 ?
C146 C147 1.405(9) ?
C146 H146 0.9500 ?
C147 C148 1.409(9) ?
C148 C149 1.381(9) ?
C148 H148 0.9500 ?
C149 H149 0.9500 ?
C150 H15A 0.9800 ?
C150 H15B 0.9800 ?
C150 H15C 0.9800 ?
C151 H15D 0.9800 ?
C151 H15E 0.9800 ?
C151 H15F 0.9800 ?
C152 C153 1.503(11) ?
C152 H15G 0.9800 ?
C152 H15H 0.9800 ?
C152 H15I 0.9800 ?
C153 C154 1.479(11) ?
C154 H15J 0.9800 ?
C154 H15K 0.9800 ?
C154 H15L 0.9800 ?
O2 C155 1.541(18) ?
O2 H2O 0.8684 ?
C155 H15M 0.9800 ?
C155 H15N 0.9800 ?
C155 H15O 0.9800 ?

loop_
_geom_hbond_atom_site_label_D
_geom_hbond_atom_site_label_H
_geom_hbond_atom_site_label_A
_geom_hbond_distance_DH
_geom_hbond_distance_HA
_geom_hbond_distance_DA
_geom_hbond_angle_DHA
_geom_hbond_publ_flag
O2 H2O O1 0.87 1.88 2.712(12) 160.1 yes
